data_4514442
loop_
_publ_author_name
'Ren, Ming'
'Wang, Jianan'
'Xie, Xinrui'
'Zhang, Jing'
'Wang, Peng'

_publ_section_title
;
 Double-Helicene-Based Hole-Transporter for Perovskite Solar Cells with
 22% Efficiency and Operation Durability
;
_journal_name_full 'ACS Energy Letters'
_journal_page_first 2683
_journal_paper_doi 10.1021/acsenergylett.9b01949
_journal_year 2019
_chemical_formula_sum 'C83 H70 Cl2 N4 O8'
_chemical_formula_weight 1322.33
_space_group_crystal_system monoclinic
_space_group_IT_number 14
_space_group_name_Hall '-P 2ybc'
_space_group_name_H-M_alt 'P 1 21/c 1'
_symmetry_space_group_name_Hall '-P 2ybc'
_symmetry_space_group_name_H-M 'P 1 21/c 1'
_atom_sites_solution_hydrogens geom
_audit_creation_method SHELXL-2018/3
_cell_angle_alpha 90
_cell_angle_beta 114.458(3)
_cell_angle_gamma 90
_cell_formula_units_Z 8
_cell_length_a 34.337(2)
_cell_length_b 15.5018(10)
_cell_length_c 28.7158(19)
_cell_measurement_reflns_used 9777
_cell_measurement_temperature 113(2)
_cell_measurement_theta_max 68.22
_cell_measurement_theta_min 2.83
_cell_volume 13913.4(16)
_computing_structure_refinement 'SHELXL-2018/3 (Sheldrick, 2018)'
_computing_structure_solution 'SHELXT 2014/5 (Sheldrick, 2014)'
_diffrn_ambient_temperature 113(2)
_diffrn_measured_fraction_theta_full 0.997
_diffrn_measured_fraction_theta_max 0.991
_diffrn_measurement_device_type 'Bruker APEX-II CCD'
_diffrn_measurement_method '\f and \w scans'
_diffrn_radiation_type CuK\a
_diffrn_radiation_wavelength 1.54178
_diffrn_reflns_av_R_equivalents 0.0685
_diffrn_reflns_av_unetI/netI 0.0575
_diffrn_reflns_Laue_measured_fraction_full 0.997
_diffrn_reflns_Laue_measured_fraction_max 0.991
_diffrn_reflns_limit_h_max 31
_diffrn_reflns_limit_h_min -41
_diffrn_reflns_limit_k_max 18
_diffrn_reflns_limit_k_min -18
_diffrn_reflns_limit_l_max 34
_diffrn_reflns_limit_l_min -34
_diffrn_reflns_number 93982
_diffrn_reflns_point_group_measured_fraction_full 0.997
_diffrn_reflns_point_group_measured_fraction_max 0.991
_diffrn_reflns_theta_full 67.679
_diffrn_reflns_theta_max 68.484
_diffrn_reflns_theta_min 2.827
_exptl_absorpt_coefficient_mu 1.329
_exptl_crystal_colour colorless
_exptl_crystal_density_diffrn 1.263
_exptl_crystal_description block
_exptl_crystal_F_000 5552
_exptl_crystal_size_max 0.240
_exptl_crystal_size_mid 0.240
_exptl_crystal_size_min 0.220
_exptl_transmission_factor_max 0.7531
_exptl_transmission_factor_min 0.5868
_refine_diff_density_max 1.709
_refine_diff_density_min -2.149
_refine_diff_density_rms 0.095
_refine_ls_extinction_method none
_refine_ls_goodness_of_fit_ref 1.200
_refine_ls_hydrogen_treatment constr
_refine_ls_matrix_type full
_refine_ls_number_parameters 1763
_refine_ls_number_reflns 25386
_refine_ls_number_restraints 0
_refine_ls_restrained_S_all 1.200
_refine_ls_R_factor_all 0.1107
_refine_ls_R_factor_gt 0.0870
_refine_ls_shift/su_max 0.001
_refine_ls_shift/su_mean 0.000
_refine_ls_structure_factor_coef Fsqd
_refine_ls_weighting_details 'w=1/[\s^2^(Fo^2^)+(0.2000P)^2^] where P=(Fo^2^+2Fc^2^)/3'
_refine_ls_weighting_scheme calc
_refine_ls_wR_factor_gt 0.2754
_refine_ls_wR_factor_ref 0.3098
_reflns_Friedel_coverage 0.000
_reflns_number_gt 18531
_reflns_number_total 25386
_reflns_threshold_expression 'I > 2\s(I)'
_cod_data_source_file nz9b01949_si_002.cif
_cod_data_source_block t
_cod_original_cell_volume 13913.5(16)
_cod_database_code 4514442
_shelx_shelxl_version_number 2018/3
_shelx_space_group_comment
;
The symmetry employed for this shelxl refinement is uniquely defined
by the following loop, which should always be used as a source of
symmetry information in preference to the above space-group names.
They are only intended as comments.
;
_shelx_estimated_absorpt_t_min 0.741
_shelx_estimated_absorpt_t_max 0.759

loop_
_space_group_symop_operation_xyz
'x, y, z'
'-x, y+1/2, -z+1/2'
'-x, -y, -z'
'x, -y-1/2, z-1/2'

loop_
_atom_site_label
_atom_site_type_symbol
_atom_site_fract_x
_atom_site_fract_y
_atom_site_fract_z
_atom_site_U_iso_or_equiv
_atom_site_adp_type
_atom_site_occupancy
_atom_site_site_symmetry_order
_atom_site_calc_flag
_atom_site_refinement_flags_posn
_atom_site_refinement_flags_adp
Cl1 Cl 1.18748(4) 0.53525(10) 0.44293(6) 0.0749(4) Uani 1 1 d . .
C1 C 0.90225(10) 0.5576(2) 0.14160(11) 0.0208(6) Uani 1 1 d . .
O1 O 1.13503(7) 0.84775(16) 0.19365(10) 0.0330(5) Uani 1 1 d . .
N1 N 1.00046(8) 0.60982(18) 0.12094(11) 0.0267(6) Uani 1 1 d . .
Cl2 Cl 1.12016(5) 0.42300(10) 0.44472(6) 0.0771(4) Uani 1 1 d . .
C2 C 0.94001(10) 0.5496(2) 0.13350(12) 0.0228(6) Uani 1 1 d . .
H2 H 0.949504 0.493540 0.129697 0.027 Uiso 1 1 calc R U
O2 O 1.03278(8) -0.05847(14) 0.15410(10) 0.0320(5) Uani 1 1 d . .
N2 N 0.99546(8) 0.26588(17) 0.20938(11) 0.0254(6) Uani 1 1 d . .
C3 C 0.96368(9) 0.6202(2) 0.13090(12) 0.0227(6) Uani 1 1 d . .
O3 O 1.01531(10) 0.30583(19) 0.02651(14) 0.0532(8) Uani 1 1 d . .
N3 N 0.73754(9) 0.66938(18) 0.18213(12) 0.0300(6) Uani 1 1 d . .
N4 N 0.68570(9) 0.39124(18) 0.03272(12) 0.0317(7) Uani 1 1 d . .
C4 C 0.94931(10) 0.7035(2) 0.13662(13) 0.0257(7) Uani 1 1 d . .
H4 H 0.965530 0.752904 0.136222 0.031 Uiso 1 1 calc R U
O4 O 1.11856(8) 0.51358(18) 0.31609(11) 0.0430(7) Uani 1 1 d . .
Cl5 Cl 0.74818(9) 0.8299(2) 0.46389(11) 0.1502(10) Uani 1 1 d . .
C5 C 0.91194(10) 0.7129(2) 0.14273(12) 0.0242(6) Uani 1 1 d . .
H5 H 0.902444 0.769337 0.145776 0.029 Uiso 1 1 calc R U
N5 N 0.49488(8) 0.83263(17) 0.21005(11) 0.0269(6) Uani 1 1 d . .
O5 O 0.63130(9) 0.95887(18) 0.13552(12) 0.0451(7) Uani 1 1 d . .
O6 O 0.71093(9) 0.35702(19) 0.26004(11) 0.0466(7) Uani 1 1 d . .
Cl6 Cl 0.75933(18) 0.6894(3) 0.53344(14) 0.225(2) Uani 1 1 d . .
C6 C 0.88724(10) 0.6415(2) 0.14463(11) 0.0207(6) Uani 1 1 d . .
N6 N 0.49755(9) 0.49202(18) 0.12048(11) 0.0278(6) Uani 1 1 d . .
O7 O 0.57166(9) 0.11481(19) -0.01462(12) 0.0482(7) Uani 1 1 d . .
N7 N 0.18407(8) 0.70765(18) 0.04111(11) 0.0278(6) Uani 1 1 d . .
C7 C 0.84731(10) 0.6520(2) 0.15025(11) 0.0215(6) Uani 1 1 d . .
O8 O 0.60957(12) 0.7177(2) -0.01304(18) 0.0803(13) Uani 1 1 d . .
N8 N 0.24019(9) 0.42748(18) 0.19222(12) 0.0290(6) Uani 1 1 d . .
C8 C 0.82141(9) 0.5784(2) 0.14563(11) 0.0210(6) Uani 1 1 d . .
O9 O 0.52849(8) 1.15844(15) 0.15162(10) 0.0363(6) Uani 1 1 d . .
C9 C 0.83405(10) 0.4944(2) 0.13321(12) 0.0213(6) Uani 1 1 d . .
O10 O 0.61845(11) 0.5789(2) 0.30293(15) 0.0651(10) Uani 1 1 d . .
C10 C 0.87681(10) 0.4813(2) 0.14153(11) 0.0206(6) Uani 1 1 d . .
O11 O 0.52058(10) 0.78283(18) 0.01960(12) 0.0506(7) Uani 1 1 d . .
C11 C 0.83289(10) 0.7320(2) 0.16039(13) 0.0241(7) Uani 1 1 d . .
H11 H 0.849196 0.782263 0.161965 0.029 Uiso 1 1 calc R U
O12 O 0.62878(8) 0.24727(17) 0.18282(10) 0.0356(6) Uani 1 1 d . .
C12 C 0.79600(10) 0.7399(2) 0.16811(13) 0.0260(7) Uani 1 1 d . .
H12 H 0.786568 0.795242 0.173310 0.031 Uiso 1 1 calc R U
O14 O 0.12591(12) 0.3669(2) 0.01966(13) 0.0690(11) Uani 1 1 d . .
C14 C 0.78545(10) 0.5866(2) 0.15709(12) 0.0230(6) Uani 1 1 d . .
H14 H 0.769656 0.536352 0.157168 0.028 Uiso 1 1 calc R U
O13 O 0.05335(8) 0.94650(16) 0.01224(10) 0.0366(6) Uani 1 1 d . .
C13 C 0.77230(10) 0.6657(2) 0.16827(12) 0.0249(7) Uani 1 1 d . .
O15 O 0.21247(9) 0.72998(19) 0.27896(11) 0.0476(7) Uani 1 1 d . .
C15 C 0.89310(10) 0.3931(2) 0.14872(12) 0.0215(6) Uani 1 1 d . .
O16 O 0.13582(9) 0.13531(17) 0.14637(10) 0.0403(6) Uani 1 1 d . .
C16 C 0.93726(10) 0.3727(2) 0.17528(12) 0.0222(6) Uani 1 1 d . .
H16 H 0.957570 0.418197 0.186864 0.027 Uiso 1 1 calc R U
C17 C 0.95147(10) 0.2876(2) 0.18472(12) 0.0246(7) Uani 1 1 d . .
C18 C 0.92120(11) 0.2206(2) 0.17021(13) 0.0272(7) Uani 1 1 d . .
H18 H 0.930380 0.162509 0.178029 0.033 Uiso 1 1 calc R U
C19 C 0.87862(11) 0.2388(2) 0.14491(13) 0.0277(7) Uani 1 1 d . .
H19 H 0.858643 0.192578 0.135019 0.033 Uiso 1 1 calc R U
C20 C 0.86345(10) 0.3240(2) 0.13305(12) 0.0230(6) Uani 1 1 d . .
C21 C 0.81800(10) 0.3419(2) 0.10684(12) 0.0240(7) Uani 1 1 d . .
C23 C 0.75851(10) 0.4416(2) 0.08333(12) 0.0236(6) Uani 1 1 d . .
H23 H 0.747962 0.497978 0.084271 0.028 Uiso 1 1 calc R U
C22 C 0.80272(10) 0.4257(2) 0.10940(12) 0.0213(6) Uani 1 1 d . .
C24 C 0.72987(10) 0.3773(2) 0.05626(12) 0.0252(7) Uani 1 1 d . .
C26 C 0.78893(11) 0.2789(2) 0.07699(13) 0.0274(7) Uani 1 1 d . .
H26 H 0.799302 0.223256 0.074011 0.033 Uiso 1 1 calc R U
C25 C 0.74597(10) 0.2957(2) 0.05206(13) 0.0274(7) Uani 1 1 d . .
H25 H 0.727057 0.252057 0.031918 0.033 Uiso 1 1 calc R U
C27 C 1.03547(10) 0.6690(2) 0.14179(13) 0.0245(7) Uani 1 1 d . .
C28 C 1.05671(10) 0.6945(2) 0.11182(13) 0.0270(7) Uani 1 1 d . .
H28 H 1.048082 0.671652 0.078314 0.032 Uiso 1 1 calc R U
C29 C 1.09023(11) 0.7527(2) 0.13045(13) 0.0286(7) Uani 1 1 d . .
H29 H 1.104847 0.768708 0.110011 0.034 Uiso 1 1 calc R U
C30 C 1.10256(10) 0.7878(2) 0.17915(13) 0.0260(7) Uani 1 1 d . .
C31 C 1.08219(10) 0.7616(2) 0.20991(13) 0.0263(7) Uani 1 1 d . .
H31 H 1.090773 0.784356 0.243421 0.032 Uiso 1 1 calc R U
C32 C 1.04920(10) 0.7018(2) 0.19091(13) 0.0256(7) Uani 1 1 d . .
H32 H 1.035723 0.682974 0.212093 0.031 Uiso 1 1 calc R U
C33 C 1.14662(12) 0.8880(2) 0.24209(15) 0.0354(8) Uani 1 1 d . .
H33A H 1.169231 0.930492 0.247533 0.053 Uiso 1 1 calc R U
H33B H 1.157050 0.844244 0.269112 0.053 Uiso 1 1 calc R U
H33C H 1.121579 0.916980 0.242980 0.053 Uiso 1 1 calc R U
C34 C 1.00601(10) 0.5330(2) 0.09792(13) 0.0259(7) Uani 1 1 d . .
C35 C 0.97353(11) 0.5046(2) 0.05193(14) 0.0321(8) Uani 1 1 d . .
H35 H 0.948497 0.538562 0.035574 0.038 Uiso 1 1 calc R U
C37 C 1.01436(13) 0.3794(2) 0.05184(16) 0.0365(8) Uani 1 1 d . .
C36 C 0.97760(13) 0.4282(3) 0.03033(15) 0.0387(9) Uani 1 1 d . .
H36 H 0.954697 0.408491 0.000010 0.046 Uiso 1 1 calc R U
C38 C 1.04784(13) 0.4080(2) 0.09769(17) 0.0391(9) Uani 1 1 d . .
H38 H 1.073418 0.375286 0.112894 0.047 Uiso 1 1 calc R U
C39 C 1.04328(12) 0.4841(2) 0.12044(15) 0.0330(8) Uani 1 1 d . .
H39 H 1.065644 0.502878 0.151484 0.040 Uiso 1 1 calc R U
C40 C 1.05317(18) 0.2551(3) 0.0475(3) 0.0756(17) Uani 1 1 d . .
H40A H 1.050841 0.206689 0.024508 0.113 Uiso 1 1 calc R U
H40B H 1.056863 0.232926 0.080990 0.113 Uiso 1 1 calc R U
H40C H 1.077890 0.290751 0.051305 0.113 Uiso 1 1 calc R U
C41 C 1.02751(10) 0.3278(2) 0.23640(12) 0.0237(6) Uani 1 1 d . .
C42 C 1.06353(11) 0.3372(2) 0.22616(13) 0.0279(7) Uani 1 1 d . .
H42 H 1.066649 0.301775 0.200933 0.033 Uiso 1 1 calc R U
C43 C 1.09501(11) 0.3976(2) 0.25215(14) 0.0326(8) Uani 1 1 d . .
H43 H 1.119645 0.402589 0.245164 0.039 Uiso 1 1 calc R U
C45 C 1.05431(11) 0.4407(2) 0.29922(13) 0.0294(7) Uani 1 1 d . .
H45 H 1.051017 0.476412 0.324254 0.035 Uiso 1 1 calc R U
C44 C 1.09013(11) 0.4506(2) 0.28849(14) 0.0299(7) Uani 1 1 d . .
C46 C 1.02354(10) 0.3795(2) 0.27376(12) 0.0261(7) Uani 1 1 d . .
H46 H 0.999534 0.372762 0.281840 0.031 Uiso 1 1 calc R U
C47 C 1.15251(18) 0.5315(4) 0.3012(3) 0.082(2) Uani 1 1 d . .
H47A H 1.167592 0.477794 0.301197 0.122 Uiso 1 1 calc R U
H47B H 1.172513 0.572296 0.325418 0.122 Uiso 1 1 calc R U
H47C H 1.140768 0.556557 0.266810 0.122 Uiso 1 1 calc R U
C48 C 1.00789(10) 0.1864(2) 0.19438(13) 0.0250(7) Uani 1 1 d . .
C49 C 1.03214(10) 0.1265(2) 0.23082(13) 0.0241(7) Uani 1 1 d . .
H49 H 1.042864 0.140676 0.266125 0.029 Uiso 1 1 calc R U
C04I C 0.54890(13) 0.6858(2) 0.09319(15) 0.0386(9) Uani 1 1 d . .
H04I H 0.575251 0.716118 0.108185 0.046 Uiso 1 1 calc R U
C50 C 1.04080(10) 0.0465(2) 0.21609(13) 0.0256(7) Uani 1 1 d . .
H50 H 1.058283 0.006802 0.241259 0.031 Uiso 1 1 calc R U
C51 C 1.02405(10) 0.0238(2) 0.16458(13) 0.0246(7) Uani 1 1 d . .
C52 C 1.00063(11) 0.0840(2) 0.12726(14) 0.0311(7) Uani 1 1 d . .
H52 H 0.989800 0.069758 0.091951 0.037 Uiso 1 1 calc R U
C53 C 0.99351(11) 0.1649(2) 0.14279(14) 0.0318(8) Uani 1 1 d . .
H53 H 0.978430 0.206750 0.117616 0.038 Uiso 1 1 calc R U
C54 C 1.00691(13) -0.0917(2) 0.10411(15) 0.0372(8) Uani 1 1 d . .
H54A H 1.013891 -0.061341 0.078613 0.056 Uiso 1 1 calc R U
H54B H 0.976614 -0.083026 0.096524 0.056 Uiso 1 1 calc R U
H54C H 1.012575 -0.153483 0.103052 0.056 Uiso 1 1 calc R U
C55 C 0.70916(10) 0.7406(2) 0.16934(13) 0.0273(7) Uani 1 1 d . .
C56 C 0.69978(12) 0.7891(3) 0.12524(14) 0.0348(8) Uani 1 1 d . .
H56 H 0.711534 0.772856 0.101834 0.042 Uiso 1 1 calc R U
C57 C 0.67373(12) 0.8603(3) 0.11517(15) 0.0383(8) Uani 1 1 d . .
H57 H 0.668475 0.893575 0.085392 0.046 Uiso 1 1 calc R U
C58 C 0.65492(11) 0.8844(2) 0.14766(15) 0.0337(8) Uani 1 1 d . .
C59 C 0.66197(11) 0.8338(2) 0.19022(14) 0.0312(7) Uani 1 1 d . .
H59 H 0.648128 0.847474 0.211884 0.037 Uiso 1 1 calc R U
C60 C 0.68939(11) 0.7627(2) 0.20133(14) 0.0303(7) Uani 1 1 d . .
H60 H 0.694598 0.729172 0.231014 0.036 Uiso 1 1 calc R U
C61 C 0.61199(13) 0.9866(3) 0.16823(19) 0.0452(10) Uani 1 1 d . .
H61A H 0.598625 1.043103 0.156912 0.068 Uiso 1 1 calc R U
H61B H 0.633875 0.991001 0.203391 0.068 Uiso 1 1 calc R U
H61C H 0.590170 0.944749 0.166941 0.068 Uiso 1 1 calc R U
C62 C 0.72880(10) 0.5941(2) 0.20459(13) 0.0271(7) Uani 1 1 d . .
C63 C 0.69315(12) 0.5425(2) 0.17740(15) 0.0352(8) Uani 1 1 d . .
H63 H 0.672679 0.560890 0.144904 0.042 Uiso 1 1 calc R U
C64 C 0.68759(13) 0.4654(3) 0.19749(15) 0.0411(9) Uani 1 1 d . .
H64 H 0.662898 0.431456 0.179171 0.049 Uiso 1 1 calc R U
C65 C 0.71807(12) 0.4363(2) 0.24478(14) 0.0339(8) Uani 1 1 d . .
C66 C 0.75267(11) 0.4886(3) 0.27263(14) 0.0349(8) Uani 1 1 d . .
H66 H 0.772905 0.470709 0.305367 0.042 Uiso 1 1 calc R U
C67 C 0.75763(11) 0.5669(2) 0.25258(14) 0.0327(8) Uani 1 1 d . .
H67 H 0.781219 0.602796 0.272036 0.039 Uiso 1 1 calc R U
C68 C 0.74349(14) 0.3220(3) 0.30506(17) 0.0495(11) Uani 1 1 d . .
H68A H 0.735988 0.262667 0.309882 0.074 Uiso 1 1 calc R U
H68B H 0.746192 0.357007 0.334652 0.074 Uiso 1 1 calc R U
H68C H 0.770749 0.322086 0.301688 0.074 Uiso 1 1 calc R U
C69 C 0.66734(11) 0.4758(2) 0.02084(14) 0.0333(8) Uani 1 1 d . .
C70 C 0.68025(13) 0.5336(3) -0.00672(15) 0.0418(9) Uani 1 1 d . .
H70 H 0.701681 0.517589 -0.017929 0.050 Uiso 1 1 calc R U
C71 C 0.66175(16) 0.6152(3) -0.01798(17) 0.0542(12) Uani 1 1 d . .
H71 H 0.671191 0.655287 -0.036120 0.065 Uiso 1 1 calc R U
C72 C 0.63006(14) 0.6382(3) -0.00315(19) 0.0557(13) Uani 1 1 d . .
C73 C 0.61652(14) 0.5807(3) 0.0240(2) 0.0567(13) Uani 1 1 d . .
H73 H 0.594576 0.596611 0.034350 0.068 Uiso 1 1 calc R U
C74 C 0.63521(12) 0.5001(3) 0.03587(18) 0.0443(10) Uani 1 1 d . .
H74 H 0.626000 0.460621 0.054555 0.053 Uiso 1 1 calc R U
C75 C 0.6262(2) 0.7834(3) -0.0347(3) 0.088(2) Uani 1 1 d . .
H75A H 0.624165 0.764292 -0.068180 0.133 Uiso 1 1 calc R U
H75B H 0.656186 0.794421 -0.011996 0.133 Uiso 1 1 calc R U
H75C H 0.609549 0.836448 -0.038872 0.133 Uiso 1 1 calc R U
C76 C 0.65702(10) 0.3197(2) 0.02217(13) 0.0270(7) Uani 1 1 d . .
C77 C 0.65421(11) 0.2710(2) 0.06131(13) 0.0305(7) Uani 1 1 d . .
H77 H 0.671791 0.285329 0.095863 0.037 Uiso 1 1 calc R U
C78 C 0.62654(11) 0.2024(2) 0.05100(14) 0.0316(7) Uani 1 1 d . .
H78 H 0.624922 0.169813 0.078157 0.038 Uiso 1 1 calc R U
C79 C 0.60080(11) 0.1812(2) 0.00021(15) 0.0342(8) Uani 1 1 d . .
C80 C 0.60395(12) 0.2280(3) -0.03896(14) 0.0374(8) Uani 1 1 d . .
H80 H 0.587065 0.212399 -0.073516 0.045 Uiso 1 1 calc R U
C81 C 0.63154(11) 0.2972(2) -0.02813(14) 0.0322(8) Uani 1 1 d . .
H81 H 0.633120 0.329797 -0.055323 0.039 Uiso 1 1 calc R U
C82 C 0.56457(16) 0.0711(3) 0.0244(2) 0.0580(12) Uani 1 1 d . .
H82A H 0.540370 0.031464 0.008913 0.087 Uiso 1 1 calc R U
H82B H 0.558150 0.113224 0.045702 0.087 Uiso 1 1 calc R U
H82C H 0.590255 0.038481 0.045578 0.087 Uiso 1 1 calc R U
C83 C 0.39213(10) 0.7081(2) 0.15508(12) 0.0214(6) Uani 1 1 d . .
C84 C 0.43646(10) 0.7271(2) 0.17982(12) 0.0228(6) Uani 1 1 d . .
H84 H 0.456425 0.680948 0.190593 0.027 Uiso 1 1 calc R U
C85 C 0.45151(10) 0.8119(2) 0.18876(12) 0.0247(7) Uani 1 1 d . .
C86 C 0.42112(11) 0.8799(2) 0.17558(13) 0.0277(7) Uani 1 1 d . .
H86 H 0.430613 0.937897 0.183011 0.033 Uiso 1 1 calc R U
C87 C 0.37842(11) 0.8625(2) 0.15234(13) 0.0259(7) Uani 1 1 d . .
H87 H 0.358643 0.908945 0.143677 0.031 Uiso 1 1 calc R U
C88 C 0.36266(10) 0.7772(2) 0.14072(12) 0.0245(7) Uani 1 1 d . .
C89 C 0.37572(10) 0.61936(19) 0.14649(11) 0.0202(6) Uani 1 1 d . .
C90 C 0.33311(10) 0.60589(19) 0.13865(12) 0.0209(6) Uani 1 1 d . .
C91 C 0.30197(10) 0.6762(2) 0.11639(12) 0.0220(6) Uani 1 1 d . .
C92 C 0.31727(10) 0.7595(2) 0.11466(12) 0.0232(6) Uani 1 1 d . .
C93 C 0.28760(10) 0.8238(2) 0.08621(13) 0.0257(7) Uani 1 1 d . .
H93 H 0.297834 0.880041 0.084318 0.031 Uiso 1 1 calc R U
C94 C 0.24453(10) 0.8074(2) 0.06129(13) 0.0263(7) Uani 1 1 d . .
H94 H 0.225547 0.851219 0.041518 0.032 Uiso 1 1 calc R U
C95 C 0.22863(10) 0.7247(2) 0.06526(12) 0.0239(6) Uani 1 1 d . .
C96 C 0.25738(10) 0.6601(2) 0.09133(12) 0.0231(6) Uani 1 1 d . .
H96 H 0.246942 0.603762 0.092426 0.028 Uiso 1 1 calc R U
C97 C 0.40086(10) 0.5443(2) 0.14436(11) 0.0212(6) Uani 1 1 d . .
C98 C 0.43787(10) 0.5530(2) 0.13456(12) 0.0228(6) Uani 1 1 d . .
H98 H 0.447259 0.609127 0.130733 0.027 Uiso 1 1 calc R U
C99 C 0.46082(10) 0.4820(2) 0.13040(12) 0.0238(6) Uani 1 1 d . .
C100 C 0.44646(10) 0.3992(2) 0.13507(13) 0.0270(7) Uani 1 1 d . .
H100 H 0.462072 0.349946 0.132907 0.032 Uiso 1 1 calc R U
C101 C 0.40979(10) 0.3893(2) 0.14280(12) 0.0236(6) Uani 1 1 d . .
H101 H 0.400172 0.332659 0.145151 0.028 Uiso 1 1 calc R U
C102 C 0.38609(10) 0.4601(2) 0.14732(11) 0.0212(6) Uani 1 1 d . .
C103 C 0.34718(10) 0.4488(2) 0.15520(12) 0.0219(6) Uani 1 1 d . .
C104 C 0.33430(10) 0.3683(2) 0.16719(12) 0.0241(6) Uani 1 1 d . .
H104 H 0.350990 0.318633 0.168748 0.029 Uiso 1 1 calc R U
C105 C 0.29847(10) 0.3596(2) 0.17666(12) 0.0250(7) Uani 1 1 d . .
H105 H 0.289923 0.304163 0.183015 0.030 Uiso 1 1 calc R U
C106 C 0.27442(10) 0.4329(2) 0.17695(12) 0.0231(6) Uani 1 1 d . .
C107 C 0.28567(10) 0.5124(2) 0.16376(12) 0.0236(6) Uani 1 1 d . .
H107 H 0.269161 0.561767 0.163355 0.028 Uiso 1 1 calc R U
C108 C 0.32088(10) 0.5217(2) 0.15098(11) 0.0211(6) Uani 1 1 d . .
C109 C 0.50361(11) 0.5675(2) 0.09600(13) 0.0258(7) Uani 1 1 d . .
C110 C 0.54151(12) 0.6138(2) 0.11726(15) 0.0366(8) Uani 1 1 d . .
H110 H 0.563029 0.595885 0.149169 0.044 Uiso 1 1 calc R U
C112 C 0.51731(13) 0.7127(2) 0.04706(15) 0.0357(8) Uani 1 1 d . .
C111 C 0.55737(11) 0.6557(2) 0.29623(15) 0.0343(8) Uani 1 1 d . .
H111 H 0.556211 0.620774 0.322799 0.041 Uiso 1 1 calc R U
C113 C 0.47889(12) 0.6673(2) 0.02525(14) 0.0364(8) Uani 1 1 d . .
H113 H 0.457222 0.686100 -0.006348 0.044 Uiso 1 1 calc R U
C114 C 0.47205(11) 0.5951(2) 0.04931(14) 0.0320(8) Uani 1 1 d . .
H114 H 0.445851 0.564349 0.034027 0.038 Uiso 1 1 calc R U
C115 C 0.5575(2) 0.8341(3) 0.0425(2) 0.0757(18) Uani 1 1 d . .
H11A H 0.582906 0.797079 0.054686 0.113 Uiso 1 1 calc R U
H11B H 0.556300 0.865620 0.071484 0.113 Uiso 1 1 calc R U
H11C H 0.558941 0.875187 0.017375 0.113 Uiso 1 1 calc R U
C116 C 0.53126(10) 0.4311(2) 0.13842(13) 0.0256(7) Uani 1 1 d . .
C117 C 0.54563(10) 0.3945(2) 0.18683(13) 0.0277(7) Uani 1 1 d . .
H117 H 0.532898 0.411424 0.209146 0.033 Uiso 1 1 calc R U
C118 C 0.57833(10) 0.3334(2) 0.20332(14) 0.0281(7) Uani 1 1 d . .
H118 H 0.587515 0.308698 0.236439 0.034 Uiso 1 1 calc R U
C119 C 0.59744(10) 0.3088(2) 0.17131(14) 0.0281(7) Uani 1 1 d . .
C120 C 0.58417(11) 0.3473(2) 0.12309(14) 0.0302(7) Uani 1 1 d . .
H120 H 0.597776 0.332047 0.101409 0.036 Uiso 1 1 calc R U
C121 C 0.55154(11) 0.4071(2) 0.10676(14) 0.0289(7) Uani 1 1 d . .
H121 H 0.542683 0.432359 0.073812 0.035 Uiso 1 1 calc R U
C122 C 0.64205(11) 0.2059(2) 0.23123(15) 0.0353(8) Uani 1 1 d . .
H12A H 0.618193 0.172430 0.232225 0.053 Uiso 1 1 calc R U
H12B H 0.651002 0.249540 0.258355 0.053 Uiso 1 1 calc R U
H12C H 0.666092 0.167256 0.236449 0.053 Uiso 1 1 calc R U
C123 C 0.50643(10) 0.9126(2) 0.19326(13) 0.0259(7) Uani 1 1 d . .
C124 C 0.53160(10) 0.9731(2) 0.22969(13) 0.0260(7) Uani 1 1 d . .
H124 H 0.543258 0.959122 0.265060 0.031 Uiso 1 1 calc R U
C125 C 0.53937(10) 1.0529(2) 0.21411(13) 0.0270(7) Uani 1 1 d . .
H125 H 0.557429 1.092780 0.238672 0.032 Uiso 1 1 calc R U
C126 C 0.52094(10) 1.0752(2) 0.16268(14) 0.0270(7) Uani 1 1 d . .
C127 C 0.49695(11) 1.0153(2) 0.12610(13) 0.0302(7) Uani 1 1 d . .
H127 H 0.485113 1.029746 0.090777 0.036 Uiso 1 1 calc R U
C128 C 0.49050(11) 0.9337(2) 0.14202(14) 0.0307(7) Uani 1 1 d . .
H128 H 0.474857 0.891786 0.117144 0.037 Uiso 1 1 calc R U
C129 C 0.50272(13) 1.1902(3) 0.10213(16) 0.0406(9) Uani 1 1 d . .
H12D H 0.510414 1.160938 0.076879 0.061 Uiso 1 1 calc R U
H12E H 0.507371 1.252426 0.100979 0.061 Uiso 1 1 calc R U
H12F H 0.472524 1.179350 0.094264 0.061 Uiso 1 1 calc R U
C130 C 0.52755(10) 0.7705(2) 0.23450(13) 0.0260(7) Uani 1 1 d . .
C131 C 0.52655(11) 0.7187(2) 0.27337(13) 0.0283(7) Uani 1 1 d . .
H131 H 0.504341 0.726468 0.284568 0.034 Uiso 1 1 calc R U
C132 C 0.59030(12) 0.6441(2) 0.27975(16) 0.0391(9) Uani 1 1 d . .
C133 C 0.59228(12) 0.6984(2) 0.24260(16) 0.0374(8) Uani 1 1 d . .
H133 H 0.615224 0.693072 0.232456 0.045 Uiso 1 1 calc R U
C134 C 0.56110(11) 0.7606(2) 0.22001(14) 0.0311(7) Uani 1 1 d . .
H134 H 0.562745 0.796881 0.194233 0.037 Uiso 1 1 calc R U
C135 C 0.6449(2) 0.5513(4) 0.2778(3) 0.108(3) Uani 1 1 d . .
H13A H 0.627277 0.545471 0.240979 0.162 Uiso 1 1 calc R U
H13B H 0.657904 0.495495 0.291732 0.162 Uiso 1 1 calc R U
H13C H 0.667401 0.594045 0.283446 0.162 Uiso 1 1 calc R U
C136 C 0.15263(10) 0.7712(2) 0.03503(13) 0.0264(7) Uani 1 1 d . .
C137 C 0.16001(11) 0.8435(2) 0.06634(13) 0.0292(7) Uani 1 1 d . .
H137 H 0.187572 0.851374 0.093280 0.035 Uiso 1 1 calc R U
C138 C 0.12842(11) 0.9048(2) 0.05957(14) 0.0295(7) Uani 1 1 d . .
H138 H 0.134897 0.955045 0.080333 0.035 Uiso 1 1 calc R U
C139 C 0.08757(11) 0.8917(2) 0.02236(14) 0.0309(7) Uani 1 1 d . .
C140 C 0.07872(11) 0.8173(2) -0.00788(14) 0.0345(8) Uani 1 1 d . .
H140 H 0.050382 0.806559 -0.032379 0.041 Uiso 1 1 calc R U
C141 C 0.11075(11) 0.7594(2) -0.00243(14) 0.0332(8) Uani 1 1 d . .
H141 H 0.104436 0.710677 -0.024378 0.040 Uiso 1 1 calc R U
C142 C 0.17015(10) 0.6193(2) 0.03463(13) 0.0275(7) Uani 1 1 d . .
C143 C 0.14593(11) 0.5889(2) 0.06020(15) 0.0351(8) Uani 1 1 d . .
H143 H 0.139049 0.626570 0.081805 0.042 Uiso 1 1 calc R U
C144 C 0.13198(13) 0.5042(3) 0.05413(17) 0.0451(10) Uani 1 1 d . .
H144 H 0.115338 0.484162 0.071367 0.054 Uiso 1 1 calc R U
C145 C 0.14203(14) 0.4489(3) 0.02331(16) 0.0480(11) Uani 1 1 d . .
C146 C 0.16615(16) 0.4785(3) -0.00248(15) 0.0494(11) Uani 1 1 d . .
H146 H 0.173113 0.440839 -0.024018 0.059 Uiso 1 1 calc R U
C147 C 0.17992(13) 0.5645(2) 0.00390(14) 0.0376(8) Uani 1 1 d . .
H147 H 0.196347 0.585028 -0.013505 0.045 Uiso 1 1 calc R U
C148 C 0.06193(13) 1.0267(3) 0.03845(18) 0.0444(10) Uani 1 1 d . .
H14A H 0.081363 1.060657 0.028551 0.067 Uiso 1 1 calc R U
H14B H 0.075253 1.016402 0.075434 0.067 Uiso 1 1 calc R U
H14C H 0.035087 1.058390 0.029458 0.067 Uiso 1 1 calc R U
C149 C 0.1381(3) 0.3063(3) -0.0075(2) 0.099(3) Uani 1 1 d . .
H14D H 0.128470 0.325218 -0.043149 0.148 Uiso 1 1 calc R U
H14E H 0.125123 0.250452 -0.006550 0.148 Uiso 1 1 calc R U
H14F H 0.169343 0.300642 0.007918 0.148 Uiso 1 1 calc R U
C150 C 0.23206(11) 0.5011(2) 0.21662(13) 0.0260(7) Uani 1 1 d . .
C151 C 0.26336(11) 0.5301(2) 0.26279(14) 0.0313(7) Uani 1 1 d . .
H151 H 0.288718 0.497201 0.279391 0.038 Uiso 1 1 calc R U
C152 C 0.25821(11) 0.6067(2) 0.28518(13) 0.0311(7) Uani 1 1 d . .
H152 H 0.280045 0.626541 0.316365 0.037 Uiso 1 1 calc R U
C153 C 0.22063(12) 0.6536(2) 0.26109(14) 0.0330(8) Uani 1 1 d . .
C154 C 0.18869(12) 0.6227(3) 0.21620(15) 0.0397(9) Uani 1 1 d . .
H154 H 0.162697 0.654006 0.200304 0.048 Uiso 1 1 calc R U
C155 C 0.19429(12) 0.5471(2) 0.19437(14) 0.0344(8) Uani 1 1 d . .
H155 H 0.172013 0.526491 0.163794 0.041 Uiso 1 1 calc R U
C156 C 0.24678(14) 0.7672(3) 0.32193(17) 0.0484(10) Uani 1 1 d . .
H15A H 0.271465 0.775968 0.313651 0.073 Uiso 1 1 calc R U
H15B H 0.254759 0.728420 0.351383 0.073 Uiso 1 1 calc R U
H15C H 0.237647 0.822842 0.330234 0.073 Uiso 1 1 calc R U
C157 C 0.21223(10) 0.3560(2) 0.17962(13) 0.0254(7) Uani 1 1 d . .
C158 C 0.19282(11) 0.3324(2) 0.21191(14) 0.0303(7) Uani 1 1 d . .
H158 H 0.198099 0.365480 0.241764 0.036 Uiso 1 1 calc R U
C159 C 0.16574(11) 0.2608(2) 0.20096(14) 0.0309(7) Uani 1 1 d . .
H159 H 0.151917 0.246675 0.222583 0.037 Uiso 1 1 calc R U
C160 C 0.15914(11) 0.2105(2) 0.15859(14) 0.0310(7) Uani 1 1 d . .
C161 C 0.17714(12) 0.2352(2) 0.12530(14) 0.0344(8) Uani 1 1 d . .
H161 H 0.171819 0.202020 0.095467 0.041 Uiso 1 1 calc R U
C162 C 0.20274(11) 0.3078(2) 0.13528(13) 0.0308(7) Uani 1 1 d . .
H162 H 0.214015 0.325032 0.111587 0.037 Uiso 1 1 calc R U
C163 C 0.11878(13) 0.1067(3) 0.18131(17) 0.0430(9) Uani 1 1 d . .
H16A H 0.096047 0.146107 0.180067 0.065 Uiso 1 1 calc R U
H16B H 0.141550 0.105867 0.216044 0.065 Uiso 1 1 calc R U
H16C H 0.107022 0.048491 0.171855 0.065 Uiso 1 1 calc R U
C164 C 1.13427(18) 0.5289(3) 0.4377(2) 0.0616(13) Uani 1 1 d . .
H16D H 1.131432 0.565589 0.464359 0.074 Uiso 1 1 calc R U
H16E H 1.114408 0.551242 0.403904 0.074 Uiso 1 1 calc R U
C165 C 0.7611(3) 0.7919(7) 0.5276(3) 0.121(3) Uani 1 1 d . .
H16F H 0.790217 0.812027 0.550000 0.145 Uiso 1 1 calc R U
H16G H 0.740994 0.818665 0.540033 0.145 Uiso 1 1 calc R U

loop_
_atom_site_aniso_label
_atom_site_aniso_U_11
_atom_site_aniso_U_22
_atom_site_aniso_U_33
_atom_site_aniso_U_23
_atom_site_aniso_U_13
_atom_site_aniso_U_12
Cl1 0.0643(8) 0.0664(8) 0.0865(10) 0.0035(7) 0.0236(7) -0.0186(7)
C1 0.0193(14) 0.0209(15) 0.0214(14) 0.0008(12) 0.0077(12) 0.0002(12)
O1 0.0286(12) 0.0328(13) 0.0400(13) -0.0038(11) 0.0166(11) -0.0104(11)
N1 0.0215(13) 0.0263(14) 0.0348(15) -0.0057(12) 0.0141(12) -0.0050(11)
Cl2 0.0739(9) 0.0654(8) 0.0896(10) 0.0062(7) 0.0314(8) -0.0195(7)
C2 0.0204(15) 0.0212(15) 0.0272(16) 0.0018(12) 0.0103(13) 0.0001(12)
O2 0.0363(13) 0.0191(11) 0.0393(13) -0.0019(10) 0.0142(11) 0.0060(10)
N2 0.0207(13) 0.0202(13) 0.0315(14) -0.0035(11) 0.0072(11) 0.0027(11)
C3 0.0168(14) 0.0267(16) 0.0252(15) -0.0023(12) 0.0092(12) -0.0032(13)
O3 0.0559(18) 0.0334(15) 0.077(2) -0.0198(15) 0.0345(17) -0.0043(14)
N3 0.0281(14) 0.0240(14) 0.0455(17) 0.0008(12) 0.0227(13) 0.0028(12)
N4 0.0193(13) 0.0231(14) 0.0432(17) -0.0008(12) 0.0033(12) -0.0039(11)
C4 0.0218(15) 0.0193(15) 0.0373(18) 0.0026(13) 0.0135(14) -0.0007(13)
O4 0.0350(14) 0.0396(15) 0.0596(17) -0.0198(13) 0.0248(13) -0.0143(12)
Cl5 0.1303(19) 0.213(3) 0.1150(18) -0.0118(19) 0.0580(16) -0.003(2)
C5 0.0236(15) 0.0170(14) 0.0320(17) 0.0011(12) 0.0116(13) 0.0008(13)
N5 0.0230(13) 0.0186(13) 0.0362(15) 0.0002(11) 0.0092(12) -0.0041(11)
O5 0.0449(15) 0.0388(15) 0.0594(18) 0.0078(13) 0.0292(14) 0.0157(13)
O6 0.0444(15) 0.0424(16) 0.0431(15) 0.0148(13) 0.0081(13) -0.0135(13)
Cl6 0.372(6) 0.159(3) 0.120(2) 0.006(2) 0.078(3) 0.025(4)
C6 0.0219(15) 0.0194(15) 0.0214(14) 0.0012(12) 0.0095(12) -0.0005(12)
N6 0.0228(13) 0.0236(14) 0.0424(16) 0.0042(12) 0.0190(13) 0.0040(11)
O7 0.0427(15) 0.0426(16) 0.0542(17) -0.0009(13) 0.0149(13) -0.0210(13)
N7 0.0206(13) 0.0218(14) 0.0379(16) 0.0021(12) 0.0089(12) 0.0012(11)
C7 0.0195(14) 0.0220(15) 0.0228(15) 0.0019(12) 0.0084(12) 0.0008(12)
O8 0.060(2) 0.0324(17) 0.113(3) -0.0050(19) 0.000(2) 0.0120(16)
N8 0.0310(15) 0.0209(13) 0.0434(16) -0.0009(12) 0.0237(13) -0.0033(12)
C8 0.0187(14) 0.0195(15) 0.0226(14) -0.0008(12) 0.0063(12) -0.0021(12)
O9 0.0446(14) 0.0200(12) 0.0432(14) 0.0041(10) 0.0173(12) -0.0063(11)
C9 0.0194(14) 0.0192(15) 0.0258(15) 0.0029(12) 0.0097(12) -0.0001(12)
O10 0.0571(19) 0.059(2) 0.099(3) 0.0466(19) 0.053(2) 0.0332(17)
C10 0.0198(14) 0.0189(15) 0.0239(15) -0.0023(12) 0.0098(12) -0.0016(12)
O11 0.0651(19) 0.0361(15) 0.0477(17) 0.0134(13) 0.0206(15) -0.0066(14)
C11 0.0235(15) 0.0174(15) 0.0330(17) -0.0014(13) 0.0133(13) -0.0036(13)
O12 0.0294(12) 0.0361(14) 0.0440(14) 0.0033(11) 0.0179(11) 0.0126(11)
C12 0.0262(16) 0.0191(15) 0.0348(17) -0.0023(13) 0.0146(14) 0.0004(13)
O14 0.087(3) 0.0310(16) 0.0550(19) 0.0041(14) -0.0041(18) -0.0203(16)
C14 0.0214(15) 0.0211(15) 0.0267(15) -0.0016(12) 0.0102(13) -0.0043(13)
O13 0.0304(13) 0.0332(14) 0.0422(14) -0.0031(11) 0.0110(11) 0.0077(11)
C13 0.0210(15) 0.0264(16) 0.0290(16) -0.0004(13) 0.0120(13) 0.0014(13)
O15 0.0421(15) 0.0431(16) 0.0482(16) -0.0184(13) 0.0091(13) 0.0105(13)
C15 0.0214(15) 0.0221(15) 0.0237(15) -0.0022(12) 0.0120(12) -0.0014(13)
O16 0.0420(14) 0.0352(14) 0.0456(15) -0.0042(12) 0.0199(12) -0.0183(12)
C16 0.0204(15) 0.0190(15) 0.0269(15) -0.0014(12) 0.0096(13) -0.0006(12)
C17 0.0235(16) 0.0227(15) 0.0265(16) 0.0001(12) 0.0093(13) 0.0039(13)
C18 0.0310(17) 0.0170(15) 0.0328(17) -0.0019(13) 0.0123(14) 0.0023(13)
C19 0.0275(17) 0.0188(15) 0.0355(18) -0.0031(13) 0.0117(14) -0.0016(13)
C20 0.0227(15) 0.0214(15) 0.0262(15) -0.0020(12) 0.0115(13) -0.0009(13)
C21 0.0216(15) 0.0231(16) 0.0276(16) 0.0001(13) 0.0103(13) -0.0038(13)
C23 0.0254(16) 0.0191(15) 0.0268(16) -0.0022(12) 0.0113(13) -0.0008(13)
C22 0.0213(15) 0.0210(15) 0.0245(15) 0.0010(12) 0.0123(12) -0.0014(12)
C24 0.0202(15) 0.0266(16) 0.0286(16) -0.0005(13) 0.0100(13) -0.0030(13)
C26 0.0275(16) 0.0190(15) 0.0344(17) -0.0048(13) 0.0114(14) -0.0017(13)
C25 0.0243(16) 0.0231(16) 0.0315(17) -0.0053(13) 0.0082(14) -0.0070(13)
C27 0.0194(15) 0.0216(15) 0.0336(17) -0.0021(13) 0.0121(13) -0.0018(13)
C28 0.0264(16) 0.0262(16) 0.0322(17) -0.0022(13) 0.0159(14) -0.0006(14)
C29 0.0272(17) 0.0281(17) 0.0361(18) 0.0005(14) 0.0188(15) -0.0018(14)
C30 0.0201(15) 0.0220(15) 0.0374(18) 0.0024(13) 0.0133(14) 0.0002(13)
C31 0.0247(16) 0.0263(16) 0.0295(16) -0.0022(13) 0.0127(14) 0.0007(14)
C32 0.0216(15) 0.0270(16) 0.0323(17) 0.0015(13) 0.0152(14) -0.0014(13)
C33 0.0297(18) 0.0309(18) 0.044(2) -0.0069(16) 0.0144(16) -0.0069(15)
C34 0.0271(16) 0.0241(16) 0.0329(17) -0.0028(13) 0.0189(14) -0.0058(14)
C35 0.0282(17) 0.0360(19) 0.0336(18) -0.0028(15) 0.0144(15) -0.0017(15)
C37 0.047(2) 0.0235(17) 0.050(2) -0.0076(16) 0.0310(19) -0.0073(16)
C36 0.041(2) 0.041(2) 0.040(2) -0.0135(17) 0.0227(17) -0.0067(18)
C38 0.038(2) 0.0257(18) 0.058(2) 0.0019(17) 0.0242(19) 0.0054(16)
C39 0.0305(18) 0.0272(17) 0.042(2) 0.0022(15) 0.0155(16) -0.0005(15)
C40 0.072(4) 0.035(2) 0.124(5) -0.019(3) 0.045(4) 0.006(2)
C41 0.0245(16) 0.0160(14) 0.0280(16) 0.0012(12) 0.0083(13) 0.0048(12)
C42 0.0279(16) 0.0267(17) 0.0304(17) -0.0014(13) 0.0133(14) 0.0051(14)
C43 0.0308(18) 0.0317(18) 0.042(2) -0.0046(15) 0.0217(16) 0.0003(15)
C45 0.0273(17) 0.0290(17) 0.0310(17) -0.0048(14) 0.0112(14) 0.0036(14)
C44 0.0279(17) 0.0243(16) 0.0360(18) -0.0041(14) 0.0116(15) -0.0030(14)
C46 0.0218(15) 0.0259(16) 0.0296(16) -0.0014(13) 0.0095(13) 0.0028(13)
C47 0.074(3) 0.087(4) 0.117(5) -0.065(4) 0.072(4) -0.056(3)
C48 0.0255(16) 0.0190(15) 0.0313(17) 0.0007(13) 0.0125(14) 0.0039(13)
C49 0.0185(15) 0.0231(16) 0.0305(16) 0.0003(13) 0.0099(13) 0.0002(13)
C04I 0.038(2) 0.033(2) 0.041(2) -0.0016(16) 0.0117(17) -0.0107(17)
C50 0.0218(15) 0.0226(16) 0.0334(17) 0.0081(13) 0.0125(13) 0.0047(13)
C51 0.0205(15) 0.0171(15) 0.0384(18) 0.0012(13) 0.0144(14) 0.0021(12)
C52 0.0366(19) 0.0263(17) 0.0319(17) 0.0004(14) 0.0157(15) 0.0036(15)
C53 0.0358(18) 0.0244(17) 0.0323(18) 0.0031(14) 0.0114(15) 0.0094(15)
C54 0.043(2) 0.0250(17) 0.046(2) -0.0102(16) 0.0212(18) -0.0019(16)
C55 0.0248(16) 0.0227(16) 0.0372(18) -0.0062(14) 0.0155(14) -0.0023(13)
C56 0.0323(18) 0.043(2) 0.0335(18) 0.0005(16) 0.0177(16) 0.0016(16)
C57 0.037(2) 0.038(2) 0.042(2) 0.0027(17) 0.0182(17) 0.0074(17)
C58 0.0261(17) 0.0331(19) 0.042(2) -0.0008(16) 0.0146(16) 0.0034(15)
C59 0.0294(17) 0.0302(18) 0.0397(19) -0.0033(15) 0.0199(15) 0.0019(15)
C60 0.0283(17) 0.0316(18) 0.0354(18) -0.0011(15) 0.0175(15) 0.0002(15)
C61 0.039(2) 0.034(2) 0.073(3) -0.006(2) 0.034(2) 0.0060(17)
C62 0.0259(16) 0.0241(16) 0.0368(18) -0.0028(14) 0.0185(14) -0.0009(14)
C63 0.0294(18) 0.0333(19) 0.039(2) 0.0037(16) 0.0104(16) -0.0033(16)
C64 0.035(2) 0.041(2) 0.039(2) 0.0043(17) 0.0070(17) -0.0147(17)
C65 0.0354(19) 0.0349(19) 0.0340(18) 0.0014(15) 0.0169(16) -0.0096(16)
C66 0.0287(17) 0.043(2) 0.0334(18) 0.0022(16) 0.0132(15) -0.0029(16)
C67 0.0273(17) 0.0353(19) 0.0367(19) -0.0071(15) 0.0145(15) -0.0086(15)
C68 0.047(2) 0.047(2) 0.047(2) 0.018(2) 0.0113(19) -0.008(2)
C69 0.0243(17) 0.0235(17) 0.0377(19) -0.0059(14) -0.0015(15) -0.0012(14)
C70 0.044(2) 0.034(2) 0.0341(19) -0.0012(16) 0.0030(17) 0.0015(18)
C71 0.066(3) 0.031(2) 0.046(2) 0.0027(18) 0.003(2) 0.005(2)
C72 0.042(2) 0.034(2) 0.063(3) -0.008(2) -0.006(2) 0.0042(19)
C73 0.033(2) 0.037(2) 0.086(4) -0.013(2) 0.010(2) 0.0005(19)
C74 0.0305(19) 0.032(2) 0.061(3) -0.0123(19) 0.0099(18) -0.0052(16)
C75 0.085(4) 0.029(2) 0.109(5) -0.004(3) -0.002(4) 0.010(3)
C76 0.0204(15) 0.0241(16) 0.0337(17) -0.0034(13) 0.0083(13) -0.0022(13)
C77 0.0254(16) 0.0347(19) 0.0274(17) -0.0016(14) 0.0070(14) 0.0020(15)
C78 0.0308(18) 0.0313(18) 0.0363(19) 0.0056(15) 0.0174(15) 0.0032(15)
C79 0.0287(17) 0.0293(18) 0.044(2) -0.0026(16) 0.0141(16) -0.0063(15)
C80 0.0365(19) 0.038(2) 0.0300(18) -0.0042(15) 0.0063(15) -0.0089(17)
C81 0.0318(18) 0.0319(18) 0.0316(18) 0.0000(14) 0.0120(15) -0.0087(15)
C82 0.054(3) 0.045(3) 0.074(3) 0.014(2) 0.026(2) -0.012(2)
C83 0.0196(15) 0.0190(15) 0.0276(15) 0.0012(12) 0.0116(13) 0.0001(12)
C84 0.0229(15) 0.0172(15) 0.0295(16) -0.0004(12) 0.0119(13) -0.0004(12)
C85 0.0238(16) 0.0213(15) 0.0257(16) -0.0028(12) 0.0071(13) -0.0046(13)
C86 0.0306(17) 0.0153(15) 0.0376(18) -0.0028(13) 0.0145(15) -0.0012(13)
C87 0.0282(16) 0.0178(15) 0.0333(17) 0.0003(13) 0.0143(14) 0.0017(13)
C88 0.0277(16) 0.0210(15) 0.0279(16) -0.0001(13) 0.0147(14) -0.0004(13)
C89 0.0215(15) 0.0157(14) 0.0236(15) 0.0010(11) 0.0097(12) -0.0002(12)
C90 0.0219(15) 0.0182(15) 0.0248(15) -0.0022(12) 0.0121(13) -0.0010(12)
C91 0.0230(15) 0.0190(15) 0.0276(15) 0.0006(12) 0.0140(13) 0.0029(13)
C92 0.0222(15) 0.0223(15) 0.0296(16) 0.0016(13) 0.0152(13) 0.0028(13)
C93 0.0281(16) 0.0168(15) 0.0348(17) 0.0043(13) 0.0157(14) 0.0026(13)
C94 0.0254(16) 0.0226(16) 0.0329(17) 0.0074(13) 0.0140(14) 0.0066(13)
C95 0.0213(15) 0.0219(15) 0.0297(16) 0.0000(13) 0.0118(13) 0.0023(13)
C96 0.0238(15) 0.0192(15) 0.0270(15) 0.0012(12) 0.0114(13) 0.0002(13)
C97 0.0195(14) 0.0220(15) 0.0217(14) -0.0003(12) 0.0081(12) 0.0026(12)
C98 0.0198(15) 0.0205(15) 0.0287(16) -0.0004(12) 0.0106(13) 0.0008(12)
C99 0.0209(15) 0.0237(16) 0.0284(16) 0.0003(13) 0.0118(13) 0.0011(13)
C100 0.0248(16) 0.0205(15) 0.0345(17) 0.0002(13) 0.0111(14) 0.0054(13)
C101 0.0205(15) 0.0203(15) 0.0308(16) -0.0007(12) 0.0113(13) -0.0018(13)
C102 0.0207(14) 0.0198(15) 0.0224(14) 0.0003(12) 0.0081(12) 0.0003(12)
C103 0.0202(15) 0.0204(15) 0.0231(15) -0.0007(12) 0.0068(12) 0.0004(12)
C104 0.0250(16) 0.0184(15) 0.0307(16) 0.0017(13) 0.0133(13) 0.0025(13)
C105 0.0283(16) 0.0184(15) 0.0301(16) 0.0013(12) 0.0138(14) -0.0021(13)
C106 0.0220(15) 0.0213(15) 0.0290(16) -0.0007(12) 0.0135(13) -0.0043(13)
C107 0.0237(15) 0.0210(15) 0.0276(16) 0.0003(12) 0.0121(13) 0.0025(13)
C108 0.0208(15) 0.0178(15) 0.0238(15) 0.0006(12) 0.0084(12) -0.0018(12)
C109 0.0273(16) 0.0233(16) 0.0292(16) 0.0031(13) 0.0139(14) 0.0034(13)
C110 0.0349(19) 0.0331(19) 0.0357(19) 0.0042(15) 0.0086(16) -0.0048(16)
C112 0.044(2) 0.0290(18) 0.0386(19) 0.0046(15) 0.0217(17) 0.0011(16)
C111 0.0316(18) 0.0300(18) 0.042(2) 0.0085(15) 0.0154(16) -0.0012(15)
C113 0.0369(19) 0.036(2) 0.0335(19) 0.0060(15) 0.0121(16) 0.0080(17)
C114 0.0276(17) 0.0353(19) 0.0320(18) -0.0005(15) 0.0110(15) -0.0002(15)
C115 0.107(5) 0.047(3) 0.062(3) 0.009(2) 0.025(3) -0.034(3)
C116 0.0206(15) 0.0202(15) 0.0400(18) 0.0000(13) 0.0167(14) 0.0009(13)
C117 0.0259(16) 0.0271(17) 0.0344(17) 0.0005(14) 0.0169(14) 0.0011(14)
C118 0.0253(16) 0.0253(16) 0.0355(18) 0.0022(14) 0.0143(14) 0.0012(14)
C119 0.0193(15) 0.0273(17) 0.0394(19) -0.0021(14) 0.0139(14) 0.0019(13)
C120 0.0267(16) 0.0300(18) 0.0394(19) -0.0045(15) 0.0193(15) 0.0030(14)
C121 0.0272(17) 0.0290(17) 0.0340(18) 0.0015(14) 0.0160(14) -0.0002(14)
C122 0.0269(17) 0.0282(18) 0.051(2) 0.0070(16) 0.0169(16) 0.0063(15)
C123 0.0260(16) 0.0165(15) 0.0335(17) -0.0019(13) 0.0106(14) -0.0047(13)
C124 0.0229(15) 0.0234(16) 0.0301(16) -0.0042(13) 0.0093(13) -0.0033(13)
C125 0.0239(16) 0.0210(15) 0.0353(18) -0.0066(13) 0.0115(14) -0.0059(13)
C126 0.0227(15) 0.0199(16) 0.0396(18) 0.0011(14) 0.0143(14) 0.0004(13)
C127 0.0294(17) 0.0285(18) 0.0301(17) 0.0035(14) 0.0096(14) -0.0036(15)
C128 0.0313(17) 0.0253(17) 0.0328(18) -0.0043(14) 0.0103(15) -0.0074(14)
C129 0.044(2) 0.0307(19) 0.048(2) 0.0127(17) 0.0202(19) -0.0023(17)
C130 0.0235(16) 0.0205(16) 0.0301(16) -0.0026(13) 0.0071(13) -0.0050(13)
C131 0.0253(16) 0.0281(17) 0.0313(17) 0.0002(14) 0.0117(14) -0.0026(14)
C132 0.0319(19) 0.0299(19) 0.057(2) 0.0140(17) 0.0200(18) 0.0068(16)
C133 0.0340(19) 0.0338(19) 0.053(2) 0.0086(17) 0.0260(18) 0.0034(16)
C134 0.0277(17) 0.0295(18) 0.0365(18) 0.0041(15) 0.0139(15) -0.0010(15)
C135 0.104(5) 0.095(5) 0.183(8) 0.093(5) 0.117(5) 0.076(4)
C136 0.0237(16) 0.0249(16) 0.0306(17) 0.0037(13) 0.0112(14) 0.0006(13)
C137 0.0229(16) 0.0329(18) 0.0291(17) -0.0003(14) 0.0081(14) -0.0003(14)
C138 0.0275(17) 0.0272(17) 0.0364(18) -0.0049(14) 0.0160(15) -0.0031(14)
C139 0.0299(17) 0.0277(17) 0.0362(18) 0.0048(14) 0.0148(15) 0.0076(15)
C140 0.0268(17) 0.0334(19) 0.0350(19) 0.0006(15) 0.0045(15) 0.0025(15)
C141 0.0338(19) 0.0246(17) 0.0338(18) -0.0009(14) 0.0066(15) 0.0046(15)
C142 0.0204(15) 0.0250(17) 0.0303(17) 0.0024(13) 0.0036(13) 0.0021(13)
C143 0.0272(17) 0.0287(18) 0.046(2) 0.0048(16) 0.0117(16) 0.0009(15)
C144 0.036(2) 0.037(2) 0.053(2) 0.0092(19) 0.0085(18) -0.0072(17)
C145 0.051(2) 0.029(2) 0.039(2) 0.0102(17) -0.0076(19) -0.0127(18)
C146 0.078(3) 0.029(2) 0.0278(19) -0.0018(15) 0.009(2) -0.001(2)
C147 0.050(2) 0.0299(19) 0.0286(18) 0.0025(15) 0.0121(16) 0.0025(17)
C148 0.038(2) 0.031(2) 0.065(3) -0.0086(19) 0.022(2) 0.0021(17)
C149 0.198(8) 0.040(3) 0.038(3) -0.010(2) 0.027(4) -0.030(4)
C150 0.0293(17) 0.0211(16) 0.0341(17) 0.0011(13) 0.0197(14) -0.0020(13)
C151 0.0272(17) 0.0312(18) 0.0358(18) 0.0051(15) 0.0132(15) 0.0039(15)
C152 0.0287(17) 0.0352(19) 0.0290(17) -0.0029(14) 0.0115(14) 0.0010(15)
C153 0.0351(19) 0.0297(18) 0.0360(19) -0.0035(15) 0.0165(16) 0.0045(15)
C154 0.0340(19) 0.036(2) 0.040(2) -0.0048(16) 0.0057(16) 0.0086(17)
C155 0.0313(18) 0.0310(18) 0.0351(19) -0.0029(15) 0.0080(15) 0.0027(15)
C156 0.049(2) 0.045(2) 0.047(2) -0.0165(19) 0.015(2) 0.002(2)
C157 0.0226(15) 0.0212(15) 0.0353(17) 0.0050(13) 0.0148(14) 0.0008(13)
C158 0.0301(17) 0.0285(17) 0.0377(18) -0.0019(14) 0.0195(15) -0.0053(15)
C159 0.0280(17) 0.0308(18) 0.0396(19) 0.0049(15) 0.0199(15) 0.0002(15)
C160 0.0248(16) 0.0284(17) 0.0378(19) 0.0027(15) 0.0111(15) -0.0047(14)
C161 0.0342(19) 0.038(2) 0.0325(18) -0.0018(15) 0.0152(16) -0.0076(16)
C162 0.0315(18) 0.0347(19) 0.0297(17) 0.0018(14) 0.0162(15) -0.0048(15)
C163 0.035(2) 0.041(2) 0.058(2) 0.0036(19) 0.0237(19) -0.0136(18)
C164 0.077(3) 0.052(3) 0.069(3) -0.007(2) 0.043(3) -0.006(3)
C165 0.110(6) 0.153(9) 0.094(6) -0.011(5) 0.037(5) 0.014(6)

loop_
_atom_type_symbol
_atom_type_description
_atom_type_scat_dispersion_real
_atom_type_scat_dispersion_imag
_atom_type_scat_source
C C 0.0181 0.0091 'International Tables Vol C Tables 4.2.6.8 and 6.1.1.4'
H H 0.0000 0.0000 'International Tables Vol C Tables 4.2.6.8 and 6.1.1.4'
Cl Cl 0.3639 0.7018 'International Tables Vol C Tables 4.2.6.8 and 6.1.1.4'
N N 0.0311 0.0180 'International Tables Vol C Tables 4.2.6.8 and 6.1.1.4'
O O 0.0492 0.0322 'International Tables Vol C Tables 4.2.6.8 and 6.1.1.4'

loop_
_geom_angle_atom_site_label_1
_geom_angle_atom_site_label_2
_geom_angle_atom_site_label_3
_geom_angle
C2 C1 C6 118.2(3)
C2 C1 C10 121.0(3)
C6 C1 C10 120.5(3)
C30 O1 C33 117.1(3)
C34 N1 C3 119.7(3)
C34 N1 C27 118.9(3)
C3 N1 C27 120.5(3)
C3 C2 C1 122.6(3)
C3 C2 H2 118.7
C1 C2 H2 118.7
C51 O2 C54 116.9(3)
C17 N2 C41 122.3(3)
C17 N2 C48 116.4(3)
C41 N2 C48 119.1(3)
C2 C3 N1 120.9(3)
C2 C3 C4 118.3(3)
N1 C3 C4 120.7(3)
C37 O3 C40 117.2(4)
C13 N3 C55 122.1(3)
C13 N3 C62 117.2(3)
C55 N3 C62 120.3(3)
C24 N4 C76 119.8(3)
C24 N4 C69 122.6(3)
C76 N4 C69 117.5(3)
C5 C4 C3 120.1(3)
C5 C4 H4 120.0
C3 C4 H4 120.0
C44 O4 C47 116.0(3)
C4 C5 C6 122.1(3)
C4 C5 H5 119.0
C6 C5 H5 119.0
C85 N5 C130 122.8(3)
C85 N5 C123 116.3(3)
C130 N5 C123 118.4(3)
C58 O5 C61 118.4(3)
C65 O6 C68 117.4(3)
C5 C6 C1 118.6(3)
C5 C6 C7 121.8(3)
C1 C6 C7 119.5(3)
C99 N6 C116 121.1(3)
C99 N6 C109 121.1(3)
C116 N6 C109 117.6(3)
C79 O7 C82 117.1(3)
C136 N7 C95 122.9(3)
C136 N7 C142 116.8(3)
C95 N7 C142 118.3(3)
C11 C7 C8 117.8(3)
C11 C7 C6 123.3(3)
C8 C7 C6 118.9(3)
C72 O8 C75 117.5(5)
C157 N8 C106 122.0(3)
C157 N8 C150 120.2(3)
C106 N8 C150 117.5(3)
C14 C8 C7 118.8(3)
C14 C8 C9 121.0(3)
C7 C8 C9 120.1(3)
C126 O9 C129 117.3(3)
C10 C9 C8 118.8(3)
C10 C9 C22 119.3(3)
C8 C9 C22 121.7(3)
C132 O10 C135 116.2(4)
C9 C10 C15 118.2(3)
C9 C10 C1 117.7(3)
C15 C10 C1 124.1(3)
C112 O11 C115 116.7(3)
C12 C11 C7 122.4(3)
C12 C11 H11 118.8
C7 C11 H11 118.8
C119 O12 C122 116.8(3)
C11 C12 C13 119.8(3)
C11 C12 H12 120.1
C13 C12 H12 120.1
C145 O14 C149 117.5(5)
C13 C14 C8 122.3(3)
C13 C14 H14 118.9
C8 C14 H14 118.9
C139 O13 C148 117.1(3)
C14 C13 N3 119.7(3)
C14 C13 C12 118.4(3)
N3 C13 C12 121.7(3)
C153 O15 C156 116.8(3)
C20 C15 C16 117.9(3)
C20 C15 C10 118.7(3)
C16 C15 C10 123.1(3)
C160 O16 C163 116.7(3)
C17 C16 C15 121.7(3)
C17 C16 H16 119.2
C15 C16 H16 119.2
C16 C17 C18 119.0(3)
C16 C17 N2 122.5(3)
C18 C17 N2 118.4(3)
C19 C18 C17 120.2(3)
C19 C18 H18 119.9
C17 C18 H18 119.9
C18 C19 C20 121.9(3)
C18 C19 H19 119.0
C20 C19 H19 119.0
C19 C20 C15 119.1(3)
C19 C20 C21 121.1(3)
C15 C20 C21 119.8(3)
C26 C21 C22 119.0(3)
C26 C21 C20 121.5(3)
C22 C21 C20 119.4(3)
C24 C23 C22 121.9(3)
C24 C23 H23 119.1
C22 C23 H23 119.1
C23 C22 C21 118.4(3)
C23 C22 C9 122.8(3)
C21 C22 C9 118.3(3)
C23 C24 N4 122.2(3)
C23 C24 C25 118.8(3)
N4 C24 C25 119.0(3)
C25 C26 C21 121.6(3)
C25 C26 H26 119.2
C21 C26 H26 119.2
C26 C25 C24 120.2(3)
C26 C25 H25 119.9
C24 C25 H25 119.9
C32 C27 C28 118.6(3)
C32 C27 N1 122.3(3)
C28 C27 N1 119.1(3)
C29 C28 C27 120.6(3)
C29 C28 H28 119.7
C27 C28 H28 119.7
C28 C29 C30 120.1(3)
C28 C29 H29 119.9
C30 C29 H29 119.9
O1 C30 C29 116.0(3)
O1 C30 C31 124.1(3)
C29 C30 C31 119.9(3)
C32 C31 C30 119.1(3)
C32 C31 H31 120.4
C30 C31 H31 120.4
C27 C32 C31 121.6(3)
C27 C32 H32 119.2
C31 C32 H32 119.2
O1 C33 H33A 109.5
O1 C33 H33B 109.5
H33A C33 H33B 109.5
O1 C33 H33C 109.5
H33A C33 H33C 109.5
H33B C33 H33C 109.5
C39 C34 C35 119.0(3)
C39 C34 N1 121.1(3)
C35 C34 N1 119.8(3)
C36 C35 C34 120.5(4)
C36 C35 H35 119.7
C34 C35 H35 119.7
O3 C37 C36 116.1(4)
O3 C37 C38 124.8(4)
C36 C37 C38 119.1(3)
C35 C36 C37 121.1(4)
C35 C36 H36 119.4
C37 C36 H36 119.4
C39 C38 C37 119.9(4)
C39 C38 H38 120.0
C37 C38 H38 120.0
C38 C39 C34 120.3(4)
C38 C39 H39 119.9
C34 C39 H39 119.9
O3 C40 H40A 109.5
O3 C40 H40B 109.5
H40A C40 H40B 109.5
O3 C40 H40C 109.5
H40A C40 H40C 109.5
H40B C40 H40C 109.5
C46 C41 C42 118.8(3)
C46 C41 N2 120.6(3)
C42 C41 N2 120.6(3)
C43 C42 C41 121.2(3)
C43 C42 H42 119.4
C41 C42 H42 119.4
C42 C43 C44 119.5(3)
C42 C43 H43 120.3
C44 C43 H43 120.3
C46 C45 C44 120.6(3)
C46 C45 H45 119.7
C44 C45 H45 119.7
O4 C44 C43 125.0(3)
O4 C44 C45 115.5(3)
C43 C44 C45 119.5(3)
C45 C46 C41 120.4(3)
C45 C46 H46 119.8
C41 C46 H46 119.8
O4 C47 H47A 109.5
O4 C47 H47B 109.5
H47A C47 H47B 109.5
O4 C47 H47C 109.5
H47A C47 H47C 109.5
H47B C47 H47C 109.5
C49 C48 C53 118.6(3)
C49 C48 N2 120.7(3)
C53 C48 N2 120.6(3)
C50 C49 C48 120.5(3)
C50 C49 H49 119.8
C48 C49 H49 119.8
C112 C04I C110 119.0(4)
C112 C04I H04I 120.5
C110 C04I H04I 120.5
C49 C50 C51 120.4(3)
C49 C50 H50 119.8
C51 C50 H50 119.8
O2 C51 C50 115.9(3)
O2 C51 C52 124.1(3)
C50 C51 C52 119.9(3)
C53 C52 C51 118.6(3)
C53 C52 H52 120.7
C51 C52 H52 120.7
C52 C53 C48 121.8(3)
C52 C53 H53 119.1
C48 C53 H53 119.1
O2 C54 H54A 109.5
O2 C54 H54B 109.5
H54A C54 H54B 109.5
O2 C54 H54C 109.5
H54A C54 H54C 109.5
H54B C54 H54C 109.5
C56 C55 C60 118.3(3)
C56 C55 N3 122.2(3)
C60 C55 N3 119.5(3)
C57 C56 C55 120.7(3)
C57 C56 H56 119.6
C55 C56 H56 119.6
C56 C57 C58 121.3(4)
C56 C57 H57 119.4
C58 C57 H57 119.4
O5 C58 C59 124.7(3)
O5 C58 C57 116.6(3)
C59 C58 C57 118.7(3)
C58 C59 C60 120.2(3)
C58 C59 H59 119.9
C60 C59 H59 119.9
C55 C60 C59 120.7(3)
C55 C60 H60 119.7
C59 C60 H60 119.7
O5 C61 H61A 109.5
O5 C61 H61B 109.5
H61A C61 H61B 109.5
O5 C61 H61C 109.5
H61A C61 H61C 109.5
H61B C61 H61C 109.5
C67 C62 C63 118.7(3)
C67 C62 N3 120.0(3)
C63 C62 N3 121.0(3)
C64 C63 C62 120.3(3)
C64 C63 H63 119.9
C62 C63 H63 119.9
C63 C64 C65 120.5(3)
C63 C64 H64 119.7
C65 C64 H64 119.7
O6 C65 C66 124.6(3)
O6 C65 C64 116.1(3)
C66 C65 C64 119.3(3)
C67 C66 C65 119.8(3)
C67 C66 H66 120.1
C65 C66 H66 120.1
C66 C67 C62 121.2(3)
C66 C67 H67 119.4
C62 C67 H67 119.4
O6 C68 H68A 109.5
O6 C68 H68B 109.5
H68A C68 H68B 109.5
O6 C68 H68C 109.5
H68A C68 H68C 109.5
H68B C68 H68C 109.5
C70 C69 C74 119.0(4)
C70 C69 N4 120.9(3)
C74 C69 N4 120.0(4)
C69 C70 C71 119.8(4)
C69 C70 H70 120.1
C71 C70 H70 120.1
C72 C71 C70 120.6(5)
C72 C71 H71 119.7
C70 C71 H71 119.7
C71 C72 C73 120.1(4)
C71 C72 O8 124.6(5)
C73 C72 O8 115.2(5)
C74 C73 C72 119.4(5)
C74 C73 H73 120.3
C72 C73 H73 120.3
C73 C74 C69 120.9(4)
C73 C74 H74 119.5
C69 C74 H74 119.5
O8 C75 H75A 109.5
O8 C75 H75B 109.5
H75A C75 H75B 109.5
O8 C75 H75C 109.5
H75A C75 H75C 109.5
H75B C75 H75C 109.5
C81 C76 C77 118.7(3)
C81 C76 N4 119.8(3)
C77 C76 N4 121.5(3)
C78 C77 C76 121.3(3)
C78 C77 H77 119.3
C76 C77 H77 119.3
C77 C78 C79 119.3(3)
C77 C78 H78 120.3
C79 C78 H78 120.3
O7 C79 C80 115.7(3)
O7 C79 C78 124.4(3)
C80 C79 C78 119.9(3)
C79 C80 C81 120.2(3)
C79 C80 H80 119.9
C81 C80 H80 119.9
C80 C81 C76 120.6(3)
C80 C81 H81 119.7
C76 C81 H81 119.7
O7 C82 H82A 109.5
O7 C82 H82B 109.5
H82A C82 H82B 109.5
O7 C82 H82C 109.5
H82A C82 H82C 109.5
H82B C82 H82C 109.5
C88 C83 C84 118.7(3)
C88 C83 C89 118.8(3)
C84 C83 C89 122.4(3)
C85 C84 C83 121.7(3)
C85 C84 H84 119.1
C83 C84 H84 119.1
N5 C85 C84 123.0(3)
N5 C85 C86 118.7(3)
C84 C85 C86 118.3(3)
C87 C86 C85 120.4(3)
C87 C86 H86 119.8
C85 C86 H86 119.8
C86 C87 C88 122.0(3)
C86 C87 H87 119.0
C88 C87 H87 119.0
C83 C88 C87 118.8(3)
C83 C88 C92 119.7(3)
C87 C88 C92 121.5(3)
C90 C89 C97 118.0(3)
C90 C89 C83 118.0(3)
C97 C89 C83 124.0(3)
C89 C90 C108 118.7(3)
C89 C90 C91 118.8(3)
C108 C90 C91 122.4(3)
C92 C91 C96 119.0(3)
C92 C91 C90 118.7(3)
C96 C91 C90 121.8(3)
C91 C92 C93 118.5(3)
C91 C92 C88 119.6(3)
C93 C92 C88 121.8(3)
C94 C93 C92 122.1(3)
C94 C93 H93 118.9
C92 C93 H93 118.9
C93 C94 C95 119.6(3)
C93 C94 H94 120.2
C95 C94 H94 120.2
C96 C95 C94 119.0(3)
C96 C95 N7 120.8(3)
C94 C95 N7 120.2(3)
C95 C96 C91 121.7(3)
C95 C96 H96 119.2
C91 C96 H96 119.2
C102 C97 C98 118.2(3)
C102 C97 C89 119.8(3)
C98 C97 C89 121.7(3)
C99 C98 C97 122.0(3)
C99 C98 H98 119.0
C97 C98 H98 119.0
C98 C99 C100 118.9(3)
C98 C99 N6 121.1(3)
C100 C99 N6 120.0(3)
C101 C100 C99 120.0(3)
C101 C100 H100 120.0
C99 C100 H100 120.0
C100 C101 C102 122.1(3)
C100 C101 H101 118.9
C102 C101 H101 118.9
C101 C102 C97 118.7(3)
C101 C102 C103 121.6(3)
C97 C102 C103 119.7(3)
C104 C103 C108 118.1(3)
C104 C103 C102 123.0(3)
C108 C103 C102 118.9(3)
C105 C104 C103 122.1(3)
C105 C104 H104 118.9
C103 C104 H104 118.9
C104 C105 C106 119.9(3)
C104 C105 H105 120.0
C106 C105 H105 120.0
C107 C106 C105 119.0(3)
C107 C106 N8 119.7(3)
C105 C106 N8 121.2(3)
C106 C107 C108 121.8(3)
C106 C107 H107 119.1
C108 C107 H107 119.1
C107 C108 C103 118.7(3)
C107 C108 C90 121.3(3)
C103 C108 C90 119.7(3)
C110 C109 C114 118.5(3)
C110 C109 N6 120.7(3)
C114 C109 N6 120.8(3)
C109 C110 C04I 121.9(3)
C109 C110 H110 119.1
C04I C110 H110 119.1
O11 C112 C04I 124.7(4)
O11 C112 C113 115.3(3)
C04I C112 C113 120.0(3)
C131 C111 C132 119.5(3)
C131 C111 H111 120.3
C132 C111 H111 120.3
C114 C113 C112 120.5(3)
C114 C113 H113 119.7
C112 C113 H113 119.7
C113 C114 C109 120.1(3)
C113 C114 H114 119.9
C109 C114 H114 119.9
O11 C115 H11A 109.5
O11 C115 H11B 109.5
H11A C115 H11B 109.5
O11 C115 H11C 109.5
H11A C115 H11C 109.5
H11B C115 H11C 109.5
C117 C116 C121 118.2(3)
C117 C116 N6 122.4(3)
C121 C116 N6 119.4(3)
C116 C117 C118 121.3(3)
C116 C117 H117 119.3
C118 C117 H117 119.3
C119 C118 C117 119.9(3)
C119 C118 H118 120.1
C117 C118 H118 120.1
O12 C119 C118 124.8(3)
O12 C119 C120 115.9(3)
C118 C119 C120 119.3(3)
C121 C120 C119 120.6(3)
C121 C120 H120 119.7
C119 C120 H120 119.7
C120 C121 C116 120.6(3)
C120 C121 H121 119.7
C116 C121 H121 119.7
O12 C122 H12A 109.5
O12 C122 H12B 109.5
H12A C122 H12B 109.5
O12 C122 H12C 109.5
H12A C122 H12C 109.5
H12B C122 H12C 109.5
C128 C123 C124 119.0(3)
C128 C123 N5 121.1(3)
C124 C123 N5 119.6(3)
C125 C124 C123 120.0(3)
C125 C124 H124 120.0
C123 C124 H124 120.0
C124 C125 C126 120.3(3)
C124 C125 H125 119.8
C126 C125 H125 119.8
O9 C126 C125 115.6(3)
O9 C126 C127 124.1(3)
C125 C126 C127 120.3(3)
C126 C127 C128 118.9(3)
C126 C127 H127 120.5
C128 C127 H127 120.5
C123 C128 C127 121.2(3)
C123 C128 H128 119.4
C127 C128 H128 119.4
O9 C129 H12D 109.5
O9 C129 H12E 109.5
H12D C129 H12E 109.5
O9 C129 H12F 109.5
H12D C129 H12F 109.5
H12E C129 H12F 109.5
C134 C130 C131 118.5(3)
C134 C130 N5 120.7(3)
C131 C130 N5 120.8(3)
C130 C131 C111 121.3(3)
C130 C131 H131 119.4
C111 C131 H131 119.4
O10 C132 C133 125.1(3)
O10 C132 C111 115.8(3)
C133 C132 C111 119.0(3)
C132 C133 C134 120.6(3)
C132 C133 H133 119.7
C134 C133 H133 119.7
C133 C134 C130 120.9(3)
C133 C134 H134 119.5
C130 C134 H134 119.5
O10 C135 H13A 109.5
O10 C135 H13B 109.5
H13A C135 H13B 109.5
O10 C135 H13C 109.5
H13A C135 H13C 109.5
H13B C135 H13C 109.5
C137 C136 C141 116.9(3)
C137 C136 N7 123.6(3)
C141 C136 N7 119.3(3)
C138 C137 C136 122.4(3)
C138 C137 H137 118.8
C136 C137 H137 118.8
C139 C138 C137 119.4(3)
C139 C138 H138 120.3
C137 C138 H138 120.3
O13 C139 C138 125.1(3)
O13 C139 C140 115.5(3)
C138 C139 C140 119.4(3)
C141 C140 C139 120.5(3)
C141 C140 H140 119.7
C139 C140 H140 119.7
C140 C141 C136 121.2(3)
C140 C141 H141 119.4
C136 C141 H141 119.4
C147 C142 C143 119.3(3)
C147 C142 N7 121.3(3)
C143 C142 N7 119.4(3)
C144 C143 C142 120.2(4)
C144 C143 H143 119.9
C142 C143 H143 119.9
C145 C144 C143 120.4(4)
C145 C144 H144 119.8
C143 C144 H144 119.8
O14 C145 C144 115.2(4)
O14 C145 C146 124.9(5)
C144 C145 C146 119.9(4)
C145 C146 C147 119.0(4)
C145 C146 H146 120.5
C147 C146 H146 120.5
C142 C147 C146 121.2(4)
C142 C147 H147 119.4
C146 C147 H147 119.4
O13 C148 H14A 109.5
O13 C148 H14B 109.5
H14A C148 H14B 109.5
O13 C148 H14C 109.5
H14A C148 H14C 109.5
H14B C148 H14C 109.5
O14 C149 H14D 109.5
O14 C149 H14E 109.5
H14D C149 H14E 109.5
O14 C149 H14F 109.5
H14D C149 H14F 109.5
H14E C149 H14F 109.5
C155 C150 C151 118.7(3)
C155 C150 N8 121.5(3)
C151 C150 N8 119.7(3)
C150 C151 C152 121.3(3)
C150 C151 H151 119.4
C152 C151 H151 119.4
C153 C152 C151 118.9(3)
C153 C152 H152 120.5
C151 C152 H152 120.5
O15 C153 C154 116.2(3)
O15 C153 C152 124.0(3)
C154 C153 C152 119.8(3)
C155 C154 C153 120.6(3)
C155 C154 H154 119.7
C153 C154 H154 119.7
C154 C155 C150 120.6(3)
C154 C155 H155 119.7
C150 C155 H155 119.7
O15 C156 H15A 109.5
O15 C156 H15B 109.5
H15A C156 H15B 109.5
O15 C156 H15C 109.5
H15A C156 H15C 109.5
H15B C156 H15C 109.5
C162 C157 C158 118.1(3)
C162 C157 N8 122.1(3)
C158 C157 N8 119.8(3)
C157 C158 C159 121.0(3)
C157 C158 H158 119.5
C159 C158 H158 119.5
C160 C159 C158 119.8(3)
C160 C159 H159 120.1
C158 C159 H159 120.1
O16 C160 C159 124.6(3)
O16 C160 C161 115.9(3)
C159 C160 C161 119.5(3)
C162 C161 C160 120.5(3)
C162 C161 H161 119.8
C160 C161 H161 119.8
C161 C162 C157 120.9(3)
C161 C162 H162 119.5
C157 C162 H162 119.5
O16 C163 H16A 109.5
O16 C163 H16B 109.5
H16A C163 H16B 109.5
O16 C163 H16C 109.5
H16A C163 H16C 109.5
H16B C163 H16C 109.5
Cl2 C164 Cl1 111.6(3)
Cl2 C164 H16D 109.3
Cl1 C164 H16D 109.3
Cl2 C164 H16E 109.3
Cl1 C164 H16E 109.3
H16D C164 H16E 108.0
Cl6 C165 Cl5 115.4(6)
Cl6 C165 H16F 108.4
Cl5 C165 H16F 108.4
Cl6 C165 H16G 108.4
Cl5 C165 H16G 108.4
H16F C165 H16G 107.5

loop_
_geom_bond_atom_site_label_1
_geom_bond_atom_site_label_2
_geom_bond_distance
Cl1 C164 1.773(5)
C1 C2 1.414(4)
C1 C6 1.416(4)
C1 C10 1.469(4)
O1 C30 1.377(4)
O1 C33 1.422(4)
N1 C34 1.413(4)
N1 C3 1.415(4)
N1 C27 1.431(4)
Cl2 C164 1.746(5)
C2 C3 1.384(4)
C2 H2 0.9500
O2 C51 1.371(4)
O2 C54 1.435(5)
N2 C17 1.418(4)
N2 C41 1.424(4)
N2 C48 1.428(4)
C3 C4 1.415(4)
O3 C37 1.360(4)
O3 C40 1.422(6)
N3 C13 1.407(4)
N3 C55 1.416(4)
N3 C62 1.424(4)
N4 C24 1.398(4)
N4 C76 1.429(4)
N4 C69 1.434(4)
C4 C5 1.373(5)
C4 H4 0.9500
O4 C44 1.376(4)
O4 C47 1.425(5)
Cl5 C165 1.793(9)
C5 C6 1.409(4)
C5 H5 0.9500
N5 C85 1.393(4)
N5 C130 1.423(4)
N5 C123 1.443(4)
O5 C58 1.370(4)
O5 C61 1.422(5)
O6 C65 1.361(4)
O6 C68 1.421(5)
Cl6 C165 1.602(10)
C6 C7 1.455(4)
N6 C99 1.412(4)
N6 C116 1.415(4)
N6 C109 1.424(4)
O7 C79 1.374(4)
O7 C82 1.413(5)
N7 C136 1.418(4)
N7 C95 1.418(4)
N7 C142 1.437(4)
C7 C11 1.410(4)
C7 C8 1.418(4)
O8 C72 1.389(5)
O8 C75 1.429(8)
N8 C157 1.412(4)
N8 C106 1.417(4)
N8 C150 1.426(4)
C8 C14 1.409(4)
C8 C9 1.463(4)
O9 C126 1.379(4)
O9 C129 1.416(5)
C9 C10 1.401(4)
C9 C22 1.466(4)
O10 C132 1.366(5)
O10 C135 1.439(6)
C10 C15 1.460(4)
O11 C112 1.375(4)
O11 C115 1.407(6)
C11 C12 1.379(5)
C11 H11 0.9500
O12 C119 1.371(4)
O12 C122 1.424(5)
C12 C13 1.410(5)
C12 H12 0.9500
O14 C145 1.373(5)
O14 C149 1.393(8)
C14 C13 1.389(4)
C14 H14 0.9500
O13 C139 1.380(4)
O13 C148 1.420(5)
O15 C153 1.365(4)
O15 C156 1.428(5)
C15 C20 1.417(4)
C15 C16 1.422(4)
O16 C160 1.375(4)
O16 C163 1.425(5)
C16 C17 1.393(4)
C16 H16 0.9500
C17 C18 1.405(5)
C18 C19 1.366(5)
C18 H18 0.9500
C19 C20 1.409(4)
C19 H19 0.9500
C20 C21 1.451(4)
C21 C26 1.406(4)
C21 C22 1.414(4)
C23 C24 1.391(4)
C23 C22 1.409(4)
C23 H23 0.9500
C24 C25 1.405(5)
C26 C25 1.372(5)
C26 H26 0.9500
C25 H25 0.9500
C27 C32 1.386(5)
C27 C28 1.396(5)
C28 C29 1.384(5)
C28 H28 0.9500
C29 C30 1.393(5)
C29 H29 0.9500
C30 C31 1.395(5)
C31 C32 1.388(5)
C31 H31 0.9500
C32 H32 0.9500
C33 H33A 0.9800
C33 H33B 0.9800
C33 H33C 0.9800
C34 C39 1.395(5)
C34 C35 1.401(5)
C35 C36 1.371(5)
C35 H35 0.9500
C37 C36 1.379(6)
C37 C38 1.414(6)
C36 H36 0.9500
C38 C39 1.387(5)
C38 H38 0.9500
C39 H39 0.9500
C40 H40A 0.9800
C40 H40B 0.9800
C40 H40C 0.9800
C41 C46 1.391(5)
C41 C42 1.393(5)
C42 C43 1.390(5)
C42 H42 0.9500
C43 C44 1.392(5)
C43 H43 0.9500
C45 C46 1.383(5)
C45 C44 1.395(5)
C45 H45 0.9500
C46 H46 0.9500
C47 H47A 0.9800
C47 H47B 0.9800
C47 H47C 0.9800
C48 C49 1.388(5)
C48 C53 1.394(5)
C49 C50 1.382(5)
C49 H49 0.9500
C04I C112 1.384(6)
C04I C110 1.390(5)
C04I H04I 0.9500
C50 C51 1.392(5)
C50 H50 0.9500
C51 C52 1.397(5)
C52 C53 1.386(5)
C52 H52 0.9500
C53 H53 0.9500
C54 H54A 0.9800
C54 H54B 0.9800
C54 H54C 0.9800
C55 C56 1.391(5)
C55 C60 1.392(5)
C56 C57 1.374(5)
C56 H56 0.9500
C57 C58 1.388(5)
C57 H57 0.9500
C58 C59 1.387(5)
C59 C60 1.398(5)
C59 H59 0.9500
C60 H60 0.9500
C61 H61A 0.9800
C61 H61B 0.9800
C61 H61C 0.9800
C62 C67 1.388(5)
C62 C63 1.398(5)
C63 C64 1.375(5)
C63 H63 0.9500
C64 C65 1.402(5)
C64 H64 0.9500
C65 C66 1.386(5)
C66 C67 1.385(5)
C66 H66 0.9500
C67 H67 0.9500
C68 H68A 0.9800
C68 H68B 0.9800
C68 H68C 0.9800
C69 C70 1.384(6)
C69 C74 1.392(6)
C70 C71 1.392(6)
C70 H70 0.9500
C71 C72 1.370(7)
C71 H71 0.9500
C72 C73 1.385(8)
C73 C74 1.382(6)
C73 H73 0.9500
C74 H74 0.9500
C75 H75A 0.9800
C75 H75B 0.9800
C75 H75C 0.9800
C76 C81 1.388(5)
C76 C77 1.391(5)
C77 C78 1.374(5)
C77 H77 0.9500
C78 C79 1.396(5)
C78 H78 0.9500
C79 C80 1.380(5)
C80 C81 1.380(5)
C80 H80 0.9500
C81 H81 0.9500
C82 H82A 0.9800
C82 H82B 0.9800
C82 H82C 0.9800
C83 C88 1.412(4)
C83 C84 1.419(4)
C83 C89 1.469(4)
C84 C85 1.396(4)
C84 H84 0.9500
C85 C86 1.420(5)
C86 C87 1.363(5)
C86 H86 0.9500
C87 C88 1.415(4)
C87 H87 0.9500
C88 C92 1.449(5)
C89 C90 1.401(4)
C89 C97 1.465(4)
C90 C108 1.459(4)
C90 C91 1.474(4)
C91 C92 1.403(4)
C91 C96 1.418(4)
C92 C93 1.417(4)
C93 C94 1.374(5)
C93 H93 0.9500
C94 C95 1.417(4)
C94 H94 0.9500
C95 C96 1.387(4)
C96 H96 0.9500
C97 C102 1.415(4)
C97 C98 1.417(4)
C98 C99 1.388(4)
C98 H98 0.9500
C99 C100 1.400(5)
C100 C101 1.375(5)
C100 H100 0.9500
C101 C102 1.405(4)
C101 H101 0.9500
C102 C103 1.455(4)
C103 C104 1.413(4)
C103 C108 1.420(4)
C104 C105 1.372(5)
C104 H104 0.9500
C105 C106 1.406(4)
C105 H105 0.9500
C106 C107 1.390(4)
C107 C108 1.409(4)
C107 H107 0.9500
C109 C110 1.387(5)
C109 C114 1.397(5)
C110 H110 0.9500
C112 C113 1.394(6)
C111 C131 1.389(5)
C111 C132 1.407(5)
C111 H111 0.9500
C113 C114 1.386(5)
C113 H113 0.9500
C114 H114 0.9500
C115 H11A 0.9800
C115 H11B 0.9800
C115 H11C 0.9800
C116 C117 1.389(5)
C116 C121 1.405(5)
C117 C118 1.393(5)
C117 H117 0.9500
C118 C119 1.386(5)
C118 H118 0.9500
C119 C120 1.400(5)
C120 C121 1.379(5)
C120 H120 0.9500
C121 H121 0.9500
C122 H12A 0.9800
C122 H12B 0.9800
C122 H12C 0.9800
C123 C128 1.380(5)
C123 C124 1.405(5)
C124 C125 1.378(5)
C124 H124 0.9500
C125 C126 1.388(5)
C125 H125 0.9500
C126 C127 1.388(5)
C127 C128 1.394(5)
C127 H127 0.9500
C128 H128 0.9500
C129 H12D 0.9800
C129 H12E 0.9800
C129 H12F 0.9800
C130 C134 1.386(5)
C130 C131 1.387(5)
C131 H131 0.9500
C132 C133 1.382(5)
C133 C134 1.386(5)
C133 H133 0.9500
C134 H134 0.9500
C135 H13A 0.9800
C135 H13B 0.9800
C135 H13C 0.9800
C136 C137 1.393(5)
C136 C141 1.406(5)
C137 C138 1.393(5)
C137 H137 0.9500
C138 C139 1.382(5)
C138 H138 0.9500
C139 C140 1.400(5)
C140 C141 1.376(5)
C140 H140 0.9500
C141 H141 0.9500
C142 C147 1.363(5)
C142 C143 1.400(5)
C143 C144 1.384(5)
C143 H143 0.9500
C144 C145 1.375(7)
C144 H144 0.9500
C145 C146 1.397(7)
C146 C147 1.401(5)
C146 H146 0.9500
C147 H147 0.9500
C148 H14A 0.9800
C148 H14B 0.9800
C148 H14C 0.9800
C149 H14D 0.9800
C149 H14E 0.9800
C149 H14F 0.9800
C150 C155 1.383(5)
C150 C151 1.391(5)
C151 C152 1.396(5)
C151 H151 0.9500
C152 C153 1.390(5)
C152 H152 0.9500
C153 C154 1.386(5)
C154 C155 1.380(5)
C154 H154 0.9500
C155 H155 0.9500
C156 H15A 0.9800
C156 H15B 0.9800
C156 H15C 0.9800
C157 C162 1.393(5)
C157 C158 1.396(5)
C158 C159 1.398(5)
C158 H158 0.9500
C159 C160 1.383(5)
C159 H159 0.9500
C160 C161 1.390(5)
C161 C162 1.383(5)
C161 H161 0.9500
C162 H162 0.9500
C163 H16A 0.9800
C163 H16B 0.9800
C163 H16C 0.9800
C164 H16D 0.9900
C164 H16E 0.9900
C165 H16F 0.9900
C165 H16G 0.9900

loop_
_geom_torsion_atom_site_label_1
_geom_torsion_atom_site_label_2
_geom_torsion_atom_site_label_3
_geom_torsion_atom_site_label_4
_geom_torsion
C6 C1 C2 C3 3.1(5)
C10 C1 C2 C3 176.9(3)
C1 C2 C3 N1 -177.7(3)
C1 C2 C3 C4 0.0(5)
C34 N1 C3 C2 20.0(5)
C27 N1 C3 C2 -149.1(3)
C34 N1 C3 C4 -157.7(3)
C27 N1 C3 C4 33.3(5)
C2 C3 C4 C5 -2.3(5)
N1 C3 C4 C5 175.5(3)
C3 C4 C5 C6 1.3(5)
C4 C5 C6 C1 1.9(5)
C4 C5 C6 C7 -179.0(3)
C2 C1 C6 C5 -4.0(4)
C10 C1 C6 C5 -177.8(3)
C2 C1 C6 C7 176.8(3)
C10 C1 C6 C7 3.0(4)
C5 C6 C7 C11 -7.9(5)
C1 C6 C7 C11 171.2(3)
C5 C6 C7 C8 172.4(3)
C1 C6 C7 C8 -8.5(4)
C11 C7 C8 C14 -7.2(4)
C6 C7 C8 C14 172.5(3)
C11 C7 C8 C9 177.7(3)
C6 C7 C8 C9 -2.6(4)
C14 C8 C9 C10 -155.4(3)
C7 C8 C9 C10 19.6(4)
C14 C8 C9 C22 28.5(4)
C7 C8 C9 C22 -156.5(3)
C8 C9 C10 C15 156.3(3)
C22 C9 C10 C15 -27.5(4)
C8 C9 C10 C1 -24.7(4)
C22 C9 C10 C1 151.5(3)
C2 C1 C10 C9 -159.9(3)
C6 C1 C10 C9 13.7(4)
C2 C1 C10 C15 19.1(5)
C6 C1 C10 C15 -167.3(3)
C8 C7 C11 C12 3.0(5)
C6 C7 C11 C12 -176.7(3)
C7 C11 C12 C13 2.9(5)
C7 C8 C14 C13 5.9(5)
C9 C8 C14 C13 -179.0(3)
C8 C14 C13 N3 -176.6(3)
C8 C14 C13 C12 -0.1(5)
C55 N3 C13 C14 -147.2(3)
C62 N3 C13 C14 25.7(5)
C55 N3 C13 C12 36.4(5)
C62 N3 C13 C12 -150.7(3)
C11 C12 C13 C14 -4.3(5)
C11 C12 C13 N3 172.1(3)
C9 C10 C15 C20 17.6(4)
C1 C10 C15 C20 -161.3(3)
C9 C10 C15 C16 -156.0(3)
C1 C10 C15 C16 25.0(5)
C20 C15 C16 C17 1.6(5)
C10 C15 C16 C17 175.3(3)
C15 C16 C17 C18 -3.7(5)
C15 C16 C17 N2 177.5(3)
C41 N2 C17 C16 14.5(5)
C48 N2 C17 C16 -148.4(3)
C41 N2 C17 C18 -164.3(3)
C48 N2 C17 C18 32.8(4)
C16 C17 C18 C19 3.3(5)
N2 C17 C18 C19 -177.9(3)
C17 C18 C19 C20 -0.8(5)
C18 C19 C20 C15 -1.3(5)
C18 C19 C20 C21 -179.0(3)
C16 C15 C20 C19 0.9(4)
C10 C15 C20 C19 -173.0(3)
C16 C15 C20 C21 178.7(3)
C10 C15 C20 C21 4.7(4)
C19 C20 C21 C26 -22.4(5)
C15 C20 C21 C26 159.9(3)
C19 C20 C21 C22 160.4(3)
C15 C20 C21 C22 -17.3(4)
C24 C23 C22 C21 1.2(5)
C24 C23 C22 C9 172.8(3)
C26 C21 C22 C23 2.3(4)
C20 C21 C22 C23 179.6(3)
C26 C21 C22 C9 -169.7(3)
C20 C21 C22 C9 7.5(4)
C10 C9 C22 C23 -156.7(3)
C8 C9 C22 C23 19.4(5)
C10 C9 C22 C21 15.0(4)
C8 C9 C22 C21 -168.9(3)
C22 C23 C24 N4 176.3(3)
C22 C23 C24 C25 -4.3(5)
C76 N4 C24 C23 -157.0(3)
C69 N4 C24 C23 19.6(5)
C76 N4 C24 C25 23.7(5)
C69 N4 C24 C25 -159.8(3)
C22 C21 C26 C25 -2.7(5)
C20 C21 C26 C25 -179.8(3)
C21 C26 C25 C24 -0.5(5)
C23 C24 C25 C26 4.0(5)
N4 C24 C25 C26 -176.6(3)
C34 N1 C27 C32 -129.7(3)
C3 N1 C27 C32 39.4(5)
C34 N1 C27 C28 50.1(4)
C3 N1 C27 C28 -140.8(3)
C32 C27 C28 C29 -1.3(5)
N1 C27 C28 C29 178.9(3)
C27 C28 C29 C30 -1.3(5)
C33 O1 C30 C29 176.7(3)
C33 O1 C30 C31 -3.3(5)
C28 C29 C30 O1 -177.4(3)
C28 C29 C30 C31 2.6(5)
O1 C30 C31 C32 178.7(3)
C29 C30 C31 C32 -1.3(5)
C28 C27 C32 C31 2.6(5)
N1 C27 C32 C31 -177.6(3)
C30 C31 C32 C27 -1.4(5)
C3 N1 C34 C39 -126.0(3)
C27 N1 C34 C39 43.3(4)
C3 N1 C34 C35 53.5(4)
C27 N1 C34 C35 -137.3(3)
C39 C34 C35 C36 2.4(5)
N1 C34 C35 C36 -177.0(3)
C40 O3 C37 C36 179.0(4)
C40 O3 C37 C38 -1.1(6)
C34 C35 C36 C37 -3.0(6)
O3 C37 C36 C35 -178.4(3)
C38 C37 C36 C35 1.6(6)
O3 C37 C38 C39 -179.6(4)
C36 C37 C38 C39 0.3(6)
C37 C38 C39 C34 -0.8(6)
C35 C34 C39 C38 -0.5(5)
N1 C34 C39 C38 178.9(3)
C17 N2 C41 C46 52.0(4)
C48 N2 C41 C46 -145.5(3)
C17 N2 C41 C42 -128.5(3)
C48 N2 C41 C42 34.0(4)
C46 C41 C42 C43 -0.6(5)
N2 C41 C42 C43 179.8(3)
C41 C42 C43 C44 -1.1(5)
C47 O4 C44 C43 7.9(6)
C47 O4 C44 C45 -172.7(4)
C42 C43 C44 O4 -178.9(3)
C42 C43 C44 C45 1.7(5)
C46 C45 C44 O4 179.9(3)
C46 C45 C44 C43 -0.6(5)
C44 C45 C46 C41 -1.1(5)
C42 C41 C46 C45 1.7(5)
N2 C41 C46 C45 -178.7(3)
C17 N2 C48 C49 -129.6(3)
C41 N2 C48 C49 66.9(4)
C17 N2 C48 C53 46.1(4)
C41 N2 C48 C53 -117.5(4)
C53 C48 C49 C50 -1.7(5)
N2 C48 C49 C50 174.1(3)
C48 C49 C50 C51 -2.3(5)
C54 O2 C51 C50 163.3(3)
C54 O2 C51 C52 -17.8(5)
C49 C50 C51 O2 -176.9(3)
C49 C50 C51 C52 4.1(5)
O2 C51 C52 C53 179.2(3)
C50 C51 C52 C53 -1.9(5)
C51 C52 C53 C48 -2.1(5)
C49 C48 C53 C52 3.9(5)
N2 C48 C53 C52 -171.9(3)
C13 N3 C55 C56 31.0(5)
C62 N3 C55 C56 -141.7(3)
C13 N3 C55 C60 -149.8(3)
C62 N3 C55 C60 37.5(5)
C60 C55 C56 C57 3.9(5)
N3 C55 C56 C57 -176.9(3)
C55 C56 C57 C58 -2.0(6)
C61 O5 C58 C59 -0.8(6)
C61 O5 C58 C57 -179.1(4)
C56 C57 C58 O5 176.7(3)
C56 C57 C58 C59 -1.7(6)
O5 C58 C59 C60 -174.9(3)
C57 C58 C59 C60 3.4(5)
C56 C55 C60 C59 -2.2(5)
N3 C55 C60 C59 178.6(3)
C58 C59 C60 C55 -1.5(5)
C13 N3 C62 C67 67.0(4)
C55 N3 C62 C67 -119.9(4)
C13 N3 C62 C63 -107.7(4)
C55 N3 C62 C63 65.3(4)
C67 C62 C63 C64 -1.7(5)
N3 C62 C63 C64 173.1(3)
C62 C63 C64 C65 -1.7(6)
C68 O6 C65 C66 -6.8(6)
C68 O6 C65 C64 173.5(4)
C63 C64 C65 O6 -176.4(4)
C63 C64 C65 C66 3.8(6)
O6 C65 C66 C67 177.7(4)
C64 C65 C66 C67 -2.6(6)
C65 C66 C67 C62 -0.8(6)
C63 C62 C67 C66 3.0(5)
N3 C62 C67 C66 -171.9(3)
C24 N4 C69 C70 52.4(5)
C76 N4 C69 C70 -131.0(4)
C24 N4 C69 C74 -129.3(4)
C76 N4 C69 C74 47.3(5)
C74 C69 C70 C71 1.4(6)
N4 C69 C70 C71 179.7(3)
C69 C70 C71 C72 -1.7(6)
C70 C71 C72 C73 1.0(7)
C70 C71 C72 O8 -179.5(4)
C75 O8 C72 C71 -7.8(7)
C75 O8 C72 C73 171.7(5)
C71 C72 C73 C74 -0.1(7)
O8 C72 C73 C74 -179.7(4)
C72 C73 C74 C69 -0.1(7)
C70 C69 C74 C73 -0.5(6)
N4 C69 C74 C73 -178.8(4)
C24 N4 C76 C81 -114.1(4)
C69 N4 C76 C81 69.2(4)
C24 N4 C76 C77 65.2(4)
C69 N4 C76 C77 -111.5(4)
C81 C76 C77 C78 -0.9(5)
N4 C76 C77 C78 179.9(3)
C76 C77 C78 C79 0.2(5)
C82 O7 C79 C80 -173.9(4)
C82 O7 C79 C78 6.5(6)
C77 C78 C79 O7 -179.2(3)
C77 C78 C79 C80 1.2(5)
O7 C79 C80 C81 178.5(3)
C78 C79 C80 C81 -1.9(6)
C79 C80 C81 C76 1.2(6)
C77 C76 C81 C80 0.2(5)
N4 C76 C81 C80 179.4(3)
C88 C83 C84 C85 -2.0(5)
C89 C83 C84 C85 -178.5(3)
C130 N5 C85 C84 -13.8(5)
C123 N5 C85 C84 147.9(3)
C130 N5 C85 C86 166.1(3)
C123 N5 C85 C86 -32.2(4)
C83 C84 C85 N5 -175.9(3)
C83 C84 C85 C86 4.2(5)
N5 C85 C86 C87 176.7(3)
C84 C85 C86 C87 -3.4(5)
C85 C86 C87 C88 0.4(5)
C84 C83 C88 C87 -1.1(4)
C89 C83 C88 C87 175.5(3)
C84 C83 C88 C92 179.0(3)
C89 C83 C88 C92 -4.4(4)
C86 C87 C88 C83 1.9(5)
C86 C87 C88 C92 -178.2(3)
C88 C83 C89 C90 -18.2(4)
C84 C83 C89 C90 158.3(3)
C88 C83 C89 C97 160.2(3)
C84 C83 C89 C97 -23.3(5)
C97 C89 C90 C108 26.7(4)
C83 C89 C90 C108 -154.8(3)
C97 C89 C90 C91 -151.0(3)
C83 C89 C90 C91 27.5(4)
C89 C90 C91 C92 -14.4(4)
C108 C90 C91 C92 168.0(3)
C89 C90 C91 C96 157.9(3)
C108 C90 C91 C96 -19.7(4)
C96 C91 C92 C93 -2.3(4)
C90 C91 C92 C93 170.2(3)
C96 C91 C92 C88 179.1(3)
C90 C91 C92 C88 -8.4(4)
C83 C88 C92 C91 17.7(4)
C87 C88 C92 C91 -162.2(3)
C83 C88 C92 C93 -160.8(3)
C87 C88 C92 C93 19.3(5)
C91 C92 C93 C94 1.3(5)
C88 C92 C93 C94 179.8(3)
C92 C93 C94 C95 2.2(5)
C93 C94 C95 C96 -4.6(5)
C93 C94 C95 N7 177.9(3)
C136 N7 C95 C96 150.1(3)
C142 N7 C95 C96 -13.2(5)
C136 N7 C95 C94 -32.5(5)
C142 N7 C95 C94 164.2(3)
C94 C95 C96 C91 3.5(5)
N7 C95 C96 C91 -179.0(3)
C92 C91 C96 C95 0.0(5)
C90 C91 C96 C95 -172.3(3)
C90 C89 C97 C102 -15.6(4)
C83 C89 C97 C102 166.0(3)
C90 C89 C97 C98 158.4(3)
C83 C89 C97 C98 -20.0(5)
C102 C97 C98 C99 -3.2(5)
C89 C97 C98 C99 -177.3(3)
C97 C98 C99 C100 1.2(5)
C97 C98 C99 N6 179.8(3)
C116 N6 C99 C98 150.7(3)
C109 N6 C99 C98 -23.8(5)
C116 N6 C99 C100 -30.7(5)
C109 N6 C99 C100 154.8(3)
C98 C99 C100 C101 1.1(5)
N6 C99 C100 C101 -177.5(3)
C99 C100 C101 C102 -1.3(5)
C100 C101 C102 C97 -0.7(5)
C100 C101 C102 C103 179.6(3)
C98 C97 C102 C101 2.9(4)
C89 C97 C102 C101 177.1(3)
C98 C97 C102 C103 -177.5(3)
C89 C97 C102 C103 -3.3(4)
C101 C102 C103 C104 10.7(5)
C97 C102 C103 C104 -168.9(3)
C101 C102 C103 C108 -169.6(3)
C97 C102 C103 C108 10.7(4)
C108 C103 C104 C105 -2.5(5)
C102 C103 C104 C105 177.1(3)
C103 C104 C105 C106 -3.0(5)
C104 C105 C106 C107 4.8(5)
C104 C105 C106 N8 -172.8(3)
C157 N8 C106 C107 144.5(3)
C150 N8 C106 C107 -29.3(4)
C157 N8 C106 C105 -37.9(5)
C150 N8 C106 C105 148.2(3)
C105 C106 C107 C108 -1.1(5)
N8 C106 C107 C108 176.5(3)
C106 C107 C108 C103 -4.4(5)
C106 C107 C108 C90 -178.2(3)
C104 C103 C108 C107 6.1(4)
C102 C103 C108 C107 -173.6(3)
C104 C103 C108 C90 -180.0(3)
C102 C103 C108 C90 0.3(4)
C89 C90 C108 C107 154.4(3)
C91 C90 C108 C107 -28.0(4)
C89 C90 C108 C103 -19.3(4)
C91 C90 C108 C103 158.2(3)
C99 N6 C109 C110 128.5(4)
C116 N6 C109 C110 -46.1(5)
C99 N6 C109 C114 -53.4(5)
C116 N6 C109 C114 132.0(3)
C114 C109 C110 C04I -0.7(6)
N6 C109 C110 C04I 177.5(3)
C112 C04I C110 C109 0.9(6)
C115 O11 C112 C04I -5.2(6)
C115 O11 C112 C113 175.0(4)
C110 C04I C112 O11 179.7(4)
C110 C04I C112 C113 -0.4(6)
O11 C112 C113 C114 179.6(3)
C04I C112 C113 C114 -0.3(6)
C112 C113 C114 C109 0.5(5)
C110 C109 C114 C113 -0.1(5)
N6 C109 C114 C113 -178.2(3)
C99 N6 C116 C117 -40.9(5)
C109 N6 C116 C117 133.8(3)
C99 N6 C116 C121 139.9(3)
C109 N6 C116 C121 -45.4(4)
C121 C116 C117 C118 -2.0(5)
N6 C116 C117 C118 178.8(3)
C116 C117 C118 C119 0.6(5)
C122 O12 C119 C118 0.5(5)
C122 O12 C119 C120 -178.6(3)
C117 C118 C119 O12 -177.6(3)
C117 C118 C119 C120 1.4(5)
O12 C119 C120 C121 177.1(3)
C118 C119 C120 C121 -2.0(5)
C119 C120 C121 C116 0.6(5)
C117 C116 C121 C120 1.4(5)
N6 C116 C121 C120 -179.3(3)
C85 N5 C123 C128 -47.1(4)
C130 N5 C123 C128 115.5(4)
C85 N5 C123 C124 127.8(3)
C130 N5 C123 C124 -69.6(4)
C128 C123 C124 C125 1.2(5)
N5 C123 C124 C125 -173.8(3)
C123 C124 C125 C126 2.8(5)
C129 O9 C126 C125 -165.7(3)
C129 O9 C126 C127 14.7(5)
C124 C125 C126 O9 175.9(3)
C124 C125 C126 C127 -4.5(5)
O9 C126 C127 C128 -178.2(3)
C125 C126 C127 C128 2.2(5)
C124 C123 C128 C127 -3.6(5)
N5 C123 C128 C127 171.4(3)
C126 C127 C128 C123 1.9(5)
C85 N5 C130 C134 127.2(4)
C123 N5 C130 C134 -34.2(4)
C85 N5 C130 C131 -52.9(5)
C123 N5 C130 C131 145.7(3)
C134 C130 C131 C111 -2.5(5)
N5 C130 C131 C111 177.6(3)
C132 C111 C131 C130 0.0(5)
C135 O10 C132 C133 -16.7(8)
C135 O10 C132 C111 164.0(5)
C131 C111 C132 O10 -177.8(4)
C131 C111 C132 C133 2.8(6)
O10 C132 C133 C134 177.5(4)
C111 C132 C133 C134 -3.2(6)
C132 C133 C134 C130 0.8(6)
C131 C130 C134 C133 2.1(5)
N5 C130 C134 C133 -178.0(3)
C95 N7 C136 C137 -24.3(5)
C142 N7 C136 C137 139.2(3)
C95 N7 C136 C141 159.7(3)
C142 N7 C136 C141 -36.8(4)
C141 C136 C137 C138 -3.6(5)
N7 C136 C137 C138 -179.7(3)
C136 C137 C138 C139 3.6(5)
C148 O13 C139 C138 6.9(5)
C148 O13 C139 C140 -173.8(3)
C137 C138 C139 O13 179.1(3)
C137 C138 C139 C140 -0.1(5)
O13 C139 C140 C141 177.7(3)
C138 C139 C140 C141 -3.1(6)
C139 C140 C141 C136 2.9(6)
C137 C136 C141 C140 0.4(5)
N7 C136 C141 C140 176.6(3)
C136 N7 C142 C147 130.7(4)
C95 N7 C142 C147 -64.9(4)
C136 N7 C142 C143 -49.0(4)
C95 N7 C142 C143 115.3(4)
C147 C142 C143 C144 -0.2(5)
N7 C142 C143 C144 179.5(3)
C142 C143 C144 C145 0.5(6)
C149 O14 C145 C144 -174.7(5)
C149 O14 C145 C146 6.9(6)
C143 C144 C145 O14 -179.1(4)
C143 C144 C145 C146 -0.6(6)
O14 C145 C146 C147 178.7(4)
C144 C145 C146 C147 0.4(6)
C143 C142 C147 C146 0.0(6)
N7 C142 C147 C146 -179.8(3)
C145 C146 C147 C142 0.0(6)
C157 N8 C150 C155 -58.5(4)
C106 N8 C150 C155 115.4(4)
C157 N8 C150 C151 124.4(3)
C106 N8 C150 C151 -61.7(4)
C155 C150 C151 C152 -3.6(5)
N8 C150 C151 C152 173.6(3)
C150 C151 C152 C153 1.3(5)
C156 O15 C153 C154 -173.3(4)
C156 O15 C153 C152 6.8(6)
C151 C152 C153 O15 -178.7(3)
C151 C152 C153 C154 1.4(5)
O15 C153 C154 C155 178.4(4)
C152 C153 C154 C155 -1.8(6)
C153 C154 C155 C150 -0.7(6)
C151 C150 C155 C154 3.3(5)
N8 C150 C155 C154 -173.8(3)
C106 N8 C157 C162 -29.8(5)
C150 N8 C157 C162 143.9(3)
C106 N8 C157 C158 150.9(3)
C150 N8 C157 C158 -35.5(5)
C162 C157 C158 C159 2.1(5)
N8 C157 C158 C159 -178.6(3)
C157 C158 C159 C160 2.3(5)
C163 O16 C160 C159 -2.3(5)
C163 O16 C160 C161 177.2(3)
C158 C159 C160 O16 174.9(3)
C158 C159 C160 C161 -4.5(5)
O16 C160 C161 C162 -177.2(3)
C159 C160 C161 C162 2.3(6)
C160 C161 C162 C157 2.2(6)
C158 C157 C162 C161 -4.3(5)
N8 C157 C162 C161 176.4(3)
